data_4504524
loop_
_publ_author_name
'Dalgarno, Scott J.'
'Atwood, Jerry L.'
'Raston, Colin L.'

_publ_section_title
;
 Host&#x2212;Guest Complexes withp-Sulfonatocalix[4,5]arenes Charged Crown
 Ethers and Lanthanides:&#x2009; Factors Affecting Molecular Capsule
 Formation
;
_journal_issue 1
_journal_name_full 'Crystal Growth &amp; Design'
_journal_page_first 174
_journal_paper_doi 10.1021/cg050261q
_journal_volume 6
_journal_year 2006
_chemical_formula_sum 'C99 H187.5 Eu3 N3 O98.25 S12'
_chemical_formula_weight 3832.62
_chemical_name_common
'[(1,7-diaza-15-crown-5 + 2H+)1.5?[(H2O)3[Eu(H2O)7Eu(H2O)6(p-sulfonatocalix[4]arene)2](p-sulfonatocalix[4]arene) Eu(H2O)8]?20.75H2O'
_chemical_name_systematic
; 
 ? 
;
_space_group_IT_number 14
_symmetry_cell_setting monoclinic
_symmetry_space_group_name_Hall '-P 2ybc'
_symmetry_space_group_name_H-M 'P 1 21/c 1'
_atom_sites_solution_hydrogens geom
_atom_sites_solution_primary direct
_atom_sites_solution_secondary difmap
_audit_creation_method SHELXL-97
_cell_angle_alpha 90.00
_cell_angle_beta 99.36(3)
_cell_angle_gamma 90.00
_cell_formula_units_Z 4
_cell_length_a 30.9099(1)
_cell_length_b 28.3481(2)
_cell_length_c 17.4843(3)
_cell_measurement_temperature 150(2)
_cell_volume 15116.4(13)
_computing_cell_refinement 'DENZO-SMN (Otwinowski & Minor, 1996)'
_computing_data_collection 'COLLECT (Nonius, 1999)'
_computing_data_reduction 'DENZO-SMN (Otwinowski & Minor, 1996)'
_computing_molecular_graphics
;
 XSeed (Barbour, 2001)
;
_computing_publication_material 'local program'
_computing_structure_refinement 'SHELXL-97 (Sheldrick, 1997)'
_computing_structure_solution 'SHELXS-97 (Sheldrick, 1990)'
_diffrn_ambient_temperature 150(2)
_diffrn_detector_area_resol_mean 9.091
_diffrn_measured_fraction_theta_full 0.992
_diffrn_measured_fraction_theta_max 0.992
_diffrn_measurement_device_type 'Nonius KappaCCD area detector diffractometer'
_diffrn_measurement_method
;
   Detector set at 30mm from sample with different 2theta offsets 
   1 degree phi exposures for chi=0 degree settings
   1 degree omega exposures for chi=90 degree settings
;
_diffrn_radiation_monochromator graphite
_diffrn_radiation_source 'fine-focus sealed tube'
_diffrn_radiation_type MoK\a
_diffrn_radiation_wavelength 0.71073
_diffrn_reflns_av_R_equivalents 0.1523
_diffrn_reflns_av_sigmaI/netI 0.0904
_diffrn_reflns_limit_h_max 40
_diffrn_reflns_limit_h_min -40
_diffrn_reflns_limit_k_max 36
_diffrn_reflns_limit_k_min -36
_diffrn_reflns_limit_l_max 22
_diffrn_reflns_limit_l_min -22
_diffrn_reflns_number 156512
_diffrn_reflns_theta_full 27.50
_diffrn_reflns_theta_max 27.50
_diffrn_reflns_theta_min 2.59
_exptl_absorpt_coefficient_mu 1.511
_exptl_absorpt_correction_T_max 0.9016
_exptl_absorpt_correction_T_min 0.7623
_exptl_absorpt_correction_type multi-scan
_exptl_absorpt_process_details
;
 Using multiple and symmetry-related data measurements via the program SORTAV
 See R.H. Blessing, Acta Cryst (1995), A51, 33-38 
;
_exptl_crystal_colour Colourless
_exptl_crystal_density_diffrn 1.684
_exptl_crystal_density_method 'not measured'
_exptl_crystal_description Prism
_exptl_crystal_F_000 7878
_exptl_crystal_size_max 0.19
_exptl_crystal_size_mid 0.11
_exptl_crystal_size_min 0.07
_refine_diff_density_max 1.938
_refine_diff_density_min -2.595
_refine_diff_density_rms 0.179
_refine_ls_extinction_method none
_refine_ls_goodness_of_fit_ref 1.086
_refine_ls_hydrogen_treatment mixed
_refine_ls_matrix_type full
_refine_ls_number_parameters 2001
_refine_ls_number_reflns 34476
_refine_ls_number_restraints 21
_refine_ls_restrained_S_all 1.090
_refine_ls_R_factor_all 0.1276
_refine_ls_R_factor_gt 0.0922
_refine_ls_shift/su_max 0.016
_refine_ls_shift/su_mean 0.001
_refine_ls_structure_factor_coef Fsqd
_refine_ls_weighting_details 'calc w=1/[\s^2^(Fo^2^)+(0.0983P)^2^+116.7786P] where P=(Fo^2^+2Fc^2^)/3'
_refine_ls_weighting_scheme calc
_refine_ls_wR_factor_gt 0.2363
_refine_ls_wR_factor_ref 0.2618
_reflns_number_gt 23993
_reflns_number_total 34476
_reflns_threshold_expression >2sigma(I)
_cod_data_source_file cg050261qsi20050922_023019.cif
_cod_data_source_block diaza15c5
_cod_depositor_comments
;
The following automatic conversions were performed:

'_symmetry_cell_setting' value 'Monoclinic' changed to 'monoclinic'
according to /home/saulius/struct/CIF-dictionaries/cif_core.dic
dictionary named 'cif_core.dic' version 2.4.1 from 2010-06-29.

Automatic conversion script
Id: cif_fix_values 1715 2011-07-08 13:25:40Z adriana 
;
_cod_original_cell_volume 15116.5(3)
_cod_original_sg_symbol_H-M P21/c
_cod_original_formula_sum 'C99 H187.50 Eu3 N3 O98.25 S12'
_cod_database_code 4504524

loop_
_symmetry_equiv_pos_as_xyz
'x, y, z'
'-x, y+1/2, -z+1/2'
'-x, -y, -z'
'x, -y-1/2, z-1/2'

loop_
_atom_site_label
_atom_site_type_symbol
_atom_site_fract_x
_atom_site_fract_y
_atom_site_fract_z
_atom_site_U_iso_or_equiv
_atom_site_adp_type
_atom_site_occupancy
_atom_site_symmetry_multiplicity
_atom_site_calc_flag
_atom_site_refinement_flags
_atom_site_disorder_assembly
_atom_site_disorder_group
Eu1 Eu 0.419476(15) 0.464284(14) 0.72654(2) 0.03706(11) Uani 1 1 d . . .
S1 S 0.48154(7) 0.38110(7) 0.85609(11) 0.0358(4) Uani 1 1 d . . .
O1 O 0.46831(19) 0.4036(2) 0.7794(3) 0.0390(13) Uani 1 1 d . D .
N1 N 0.5867(3) 0.5248(3) 0.8095(5) 0.055(2) Uani 1 1 d . . .
H118 H 0.6154 0.5163 0.8264 0.066 Uiso 1 1 calc R . .
H117 H 0.5723 0.5240 0.8516 0.066 Uiso 1 1 calc R . .
C1 C 0.5721(3) 0.2786(3) 0.8908(4) 0.0360(17) Uani 1 1 d . A .
Eu2 Eu 0.869666(17) 0.488173(18) 1.06035(3) 0.05354(15) Uani 1 1 d . . .
S2 S 0.62222(7) 0.41937(7) 0.54538(12) 0.0417(5) Uani 1 1 d D . .
O2 O 0.5045(2) 0.4139(2) 0.9112(4) 0.0538(17) Uani 1 1 d . D .
N2 N 0.7171(2) 0.5235(3) 0.8430(4) 0.0429(16) Uani 1 1 d . . .
H119 H 0.6987 0.5189 0.8787 0.052 Uiso 1 1 calc R . .
H120 H 0.7019 0.5157 0.7950 0.052 Uiso 1 1 calc R . .
C2 C 0.5436(3) 0.3152(3) 0.9022(4) 0.0347(17) Uani 1 1 d . . .
H2 H 0.5414 0.3251 0.9534 0.042 Uiso 1 1 calc R D .
Eu3 Eu 0.810516(17) 0.465118(17) 0.62034(3) 0.05441(15) Uani 1 1 d . . .
S3 S 0.84180(7) 0.37769(7) 0.77622(12) 0.0402(5) Uani 1 1 d D . .
O3 O 0.4450(2) 0.3582(2) 0.8828(4) 0.0452(14) Uani 1 1 d . D .
C3 C 0.5187(2) 0.3372(3) 0.8392(4) 0.0333(16) Uani 1 1 d . D .
S4 S 0.70507(8) 0.39303(8) 1.07534(13) 0.0452(5) Uani 1 1 d . . .
O4 O 0.60123(19) 0.2291(2) 0.7996(3) 0.0422(13) Uani 1 1 d . D .
H105 H 0.6142 0.2176 0.8414 0.051 Uiso 1 1 calc R . .
C4 C 0.5223(2) 0.3233(3) 0.7627(4) 0.0340(17) Uani 1 1 d . . .
H4 H 0.5052 0.3387 0.7199 0.041 Uiso 1 1 calc R D .
S5 S 0.81217(9) 0.37040(9) 0.48390(15) 0.0556(6) Uani 1 1 d . . .
O5 O 0.6028(10) 0.4497(9) 0.5894(15) 0.074(7) Uiso 0.30 1 d PD A 2
C5 C 0.5501(3) 0.2878(3) 0.7501(4) 0.0332(16) Uani 1 1 d . D .
S6 S 0.98402(11) 0.39581(10) 0.24552(18) 0.0731(9) Uani 1 1 d . . .
O6 O 0.5805(3) 0.4380(3) 0.5635(5) 0.044(2) Uiso 0.70 1 d PD A 1
C6 C 0.5750(3) 0.2650(3) 0.8151(4) 0.0344(16) Uani 1 1 d . . .
S7 S 1.19315(9) 0.37469(10) 0.5672(2) 0.0705(9) Uani 1 1 d . . .
O7 O 0.6028(9) 0.4115(9) 0.4661(10) 0.063(7) Uiso 0.30 1 d PD A 2
C7 C 0.5557(3) 0.2735(3) 0.6694(4) 0.0364(17) Uani 1 1 d . . .
H7A H 0.5291 0.2824 0.6328 0.044 Uiso 1 1 calc R D .
H7B H 0.5587 0.2388 0.6674 0.044 Uiso 1 1 calc R . .
S8 S 1.0086(2) 0.4152(3) 0.7607(4) 0.0690(18) Uani 0.60 1 d P B 2
O8 O 0.6234(3) 0.4153(3) 0.4640(4) 0.0380(19) Uiso 0.70 1 d PD A 1
C8 C 0.5953(2) 0.2961(3) 0.6435(4) 0.0305(15) Uani 1 1 d . A .
S9 S 1.0143(3) 0.4008(3) 0.7896(4) 0.0355(17) Uani 0.40 1 d P B 1
O9 O 0.6657(7) 0.4320(12) 0.534(2) 0.096(10) Uiso 0.30 1 d PD A 2
C9 C 0.5921(3) 0.3414(3) 0.6126(4) 0.0359(17) Uani 1 1 d . . .
H9 H 0.5652 0.3582 0.6095 0.043 Uiso 1 1 calc R A .
S10 S 0.47342(7) 0.62998(7) 0.84861(12) 0.0398(5) Uani 1 1 d D . .
O10 O 0.6595(2) 0.4471(3) 0.5833(4) 0.0340(16) Uiso 0.70 1 d PD A 1
C10 C 0.6276(3) 0.3627(3) 0.5858(4) 0.0344(16) Uani 1 1 d . A .
S11 S 0.70230(7) 0.57870(7) 1.07333(12) 0.0378(4) Uani 1 1 d . . .
O11 O 0.64138(19) 0.22769(18) 0.6753(3) 0.0376(12) Uani 1 1 d . A .
H106 H 0.6179 0.2182 0.6885 0.045 Uiso 1 1 calc R . .
C11 C 0.6675(3) 0.3389(3) 0.5918(4) 0.0338(16) Uani 1 1 d . . .
H11 H 0.6916 0.3535 0.5737 0.041 Uiso 1 1 calc R A .
S12 S 0.85203(9) 0.63345(10) 0.81267(19) 0.0634(7) Uani 1 1 d D . .
O12 O 0.8177(3) 0.4165(3) 0.7394(5) 0.034(2) Uani 0.60 1 d PD C 2
C12 C 0.6723(2) 0.2941(3) 0.6237(4) 0.0320(16) Uani 1 1 d . A .
S13 S 0.63863(12) 0.61673(9) 0.56720(14) 0.0734(9) Uani 1 1 d D . .
O13 O 0.8344(6) 0.3990(6) 0.6971(9) 0.062(5) Uani 0.40 1 d PD C 1
C13 C 0.6360(3) 0.2731(3) 0.6482(4) 0.0315(16) Uani 1 1 d . . .
O14 O 0.8755(3) 0.3603(4) 0.7386(7) 0.043(3) Uani 0.60 1 d PD C 2
C14 C 0.7167(3) 0.2695(3) 0.6327(5) 0.0378(18) Uani 1 1 d . . .
H14A H 0.7315 0.2781 0.5884 0.045 Uiso 1 1 calc R A .
H14B H 0.7122 0.2349 0.6314 0.045 Uiso 1 1 calc R . .
O15 O 0.8844(4) 0.3582(6) 0.7852(13) 0.050(4) Uani 0.40 1 d PD C 1
C15 C 0.7465(3) 0.2830(3) 0.7086(4) 0.0343(17) Uani 1 1 d . A .
O16 O 0.8562(3) 0.3883(4) 0.8606(5) 0.042(2) Uani 0.60 1 d PD C 2
C16 C 0.7762(3) 0.3188(3) 0.7072(5) 0.0379(18) Uani 1 1 d . . .
H16 H 0.7784 0.3345 0.6600 0.045 Uiso 1 1 calc R A .
O17 O 0.8337(6) 0.4140(6) 0.8256(10) 0.060(5) Uani 0.40 1 d PD C 1
C17 C 0.8032(3) 0.3322(3) 0.7761(5) 0.0369(18) Uani 1 1 d . A .
O18 O 0.71409(19) 0.22390(19) 0.7823(3) 0.0422(13) Uani 1 1 d . A .
H107 H 0.7002 0.2181 0.7378 0.051 Uiso 1 1 calc R . .
C18 C 0.7989(2) 0.3103(3) 0.8455(5) 0.0385(18) Uani 1 1 d . . .
H18 H 0.8168 0.3204 0.8921 0.046 Uiso 1 1 calc R A .
O19 O 0.7462(3) 0.4138(3) 1.0609(5) 0.070(2) Uiso 1 1 d . . .
C19 C 0.7691(3) 0.2742(3) 0.8484(5) 0.0365(17) Uani 1 1 d . A .
O20 O 0.7065(3) 0.3797(3) 1.1546(5) 0.069(2) Uiso 1 1 d . . .
C20 C 0.7428(3) 0.2606(3) 0.7780(5) 0.0365(17) Uani 1 1 d . . .
O21 O 0.6689(3) 0.4236(3) 1.0474(5) 0.069(2) Uiso 1 1 d . . .
C21 C 0.7624(3) 0.2530(3) 0.9239(5) 0.0411(19) Uani 1 1 d . . .
H21A H 0.7894 0.2569 0.9624 0.049 Uiso 1 1 calc R A .
H21B H 0.7567 0.2187 0.9168 0.049 Uiso 1 1 calc R . .
O22 O 0.6754(2) 0.2122(2) 0.9102(4) 0.0463(15) Uani 1 1 d . A .
H108 H 0.6490 0.2045 0.9083 0.056 Uiso 1 1 calc R . .
C22 C 0.7242(3) 0.2760(3) 0.9542(4) 0.0362(17) Uani 1 1 d . A .
O23 O 0.4739(4) 0.4949(6) 0.8331(11) 0.050(4) Uani 0.70 1 d P D 2
C23 C 0.7304(3) 0.3194(3) 0.9925(4) 0.0387(18) Uani 1 1 d . . .
H23 H 0.7584 0.3340 0.9995 0.046 Uiso 1 1 calc R A .
O24 O 0.4562(11) 0.4949(13) 0.845(2) 0.047(8) Uani 0.30 1 d P D 1
C24 C 0.6964(3) 0.3409(3) 1.0200(5) 0.0394(18) Uani 1 1 d . A .
O25 O 0.3832(2) 0.4231(2) 0.8184(4) 0.0482(15) Uani 1 1 d . D .
C25 C 0.6549(3) 0.3203(3) 1.0099(4) 0.0379(18) Uani 1 1 d . . .
H25 H 0.6317 0.3357 1.0296 0.046 Uiso 1 1 calc R A .
O26 O 0.3785(2) 0.3986(2) 0.6629(3) 0.0449(14) Uani 1 1 d . D .
C26 C 0.6471(3) 0.2777(3) 0.9718(5) 0.0397(19) Uani 1 1 d . A .
O27 O 0.4622(2) 0.4432(2) 0.6296(3) 0.0477(15) Uani 1 1 d . D .
C27 C 0.6824(3) 0.2558(3) 0.9445(4) 0.0388(18) Uani 1 1 d . . .
O28 O 0.4569(4) 0.5355(6) 0.6924(10) 0.047(4) Uani 0.70 1 d P D 2
C28 C 0.6013(3) 0.2565(3) 0.9609(4) 0.0382(18) Uani 1 1 d . . .
H28A H 0.5882 0.2620 1.0081 0.046 Uiso 1 1 calc R A .
H28B H 0.6032 0.2221 0.9531 0.046 Uiso 1 1 calc R . .
O29 O 0.4385(10) 0.5387(10) 0.680(2) 0.041(7) Uani 0.30 1 d P D 1
C29 C 0.9036(3) 0.2753(3) 0.5757(5) 0.0406(19) Uani 1 1 d . C .
O30 O 0.3842(4) 0.5232(4) 0.7932(7) 0.053(3) Uani 0.70 1 d P D 2
C30 C 0.8719(3) 0.3115(3) 0.5673(5) 0.0428(19) Uani 1 1 d . . .
H30 H 0.8636 0.3256 0.6120 0.051 Uiso 1 1 calc R C .
O31 O 0.3700(11) 0.5185(11) 0.7686(19) 0.061(9) Uiso 0.30 1 d P D 1
C31 C 0.8530(3) 0.3265(3) 0.4942(5) 0.0411(19) Uani 1 1 d . C .
O32 O 0.3523(14) 0.4872(12) 0.633(3) 0.11(2) Uani 0.30 1 d P D 1
C32 C 0.8651(3) 0.3062(3) 0.4288(5) 0.0395(18) Uani 1 1 d . . .
H32 H 0.8518 0.3165 0.3787 0.047 Uiso 1 1 calc R C .
O33 O 0.3725(4) 0.4971(5) 0.6180(8) 0.057(3) Uani 0.70 1 d P D 2
C33 C 0.8970(3) 0.2705(3) 0.4362(5) 0.0406(19) Uani 1 1 d . C .
O34 O 0.8283(5) 0.4069(5) 0.5328(13) 0.084(6) Uani 0.60 1 d P C 1
C34 C 0.9145(3) 0.2551(3) 0.5090(5) 0.0408(19) Uani 1 1 d . . .
O35 O 0.8067(14) 0.3867(12) 0.5576(15) 0.124(16) Uani 0.40 1 d P C 2
C35 C 0.9126(3) 0.2517(4) 0.3631(5) 0.051(2) Uani 1 1 d . . .
H35A H 0.9185 0.2174 0.3690 0.061 Uiso 1 1 calc R C .
H35B H 0.8893 0.2563 0.3178 0.061 Uiso 1 1 calc R . .
O36 O 0.7730(3) 0.3475(4) 0.5099(7) 0.047(2) Uani 0.60 1 d P C 1
C36 C 0.9541(3) 0.2770(3) 0.3493(5) 0.043(2) Uani 1 1 d . C .
O37 O 0.7844(9) 0.3696(11) 0.4123(15) 0.071(8) Uani 0.40 1 d P C 2
C37 C 0.9512(3) 0.3198(3) 0.3118(5) 0.050(2) Uani 1 1 d . . .
H37 H 0.9232 0.3332 0.2935 0.060 Uiso 1 1 calc R C .
O38 O 0.8044(6) 0.3816(8) 0.4041(12) 0.076(6) Uani 0.60 1 d P C 1
C38 C 0.9891(3) 0.3434(3) 0.3006(5) 0.053(2) Uani 1 1 d . C .
O39 O 0.8409(10) 0.4182(11) 0.4675(19) 0.112(10) Uani 0.40 1 d P C 2
C39 C 1.0298(3) 0.3244(3) 0.3270(5) 0.048(2) Uani 1 1 d . . .
H39 H 1.0553 0.3407 0.3182 0.057 Uiso 1 1 calc R C .
O40 O 0.9430(2) 0.2179(2) 0.5215(4) 0.0520(16) Uani 1 1 d . C .
H109 H 0.9474 0.2071 0.4788 0.062 Uiso 1 1 calc R . .
C40 C 1.0340(3) 0.2815(3) 0.3666(5) 0.045(2) Uani 1 1 d . C .
O41 O 0.9489(4) 0.4221(4) 0.2711(7) 0.110(3) Uiso 1 1 d . . .
C41 C 0.9954(3) 0.2573(3) 0.3763(5) 0.0407(19) Uani 1 1 d . . .
O42 O 0.9736(3) 0.3819(3) 0.1661(5) 0.072(2) Uiso 1 1 d . . .
C42 C 1.0800(3) 0.2619(3) 0.3937(5) 0.045(2) Uani 1 1 d . . .
H42A H 1.0988 0.2705 0.3550 0.054 Uiso 1 1 calc R C .
H42B H 1.0784 0.2271 0.3951 0.054 Uiso 1 1 calc R . .
O43 O 1.0258(4) 0.4205(4) 0.2588(7) 0.112(3) Uiso 1 1 d . . .
C43 C 1.1022(3) 0.2796(3) 0.4740(6) 0.047(2) Uani 1 1 d . C .
O44 O 0.9964(2) 0.2140(2) 0.4088(4) 0.0467(15) Uani 1 1 d . C .
H110 H 1.0226 0.2052 0.4212 0.056 Uiso 1 1 calc R . .
C44 C 1.1334(3) 0.3146(3) 0.4806(7) 0.055(3) Uani 1 1 d . . .
H44 H 1.1418 0.3282 0.4356 0.066 Uiso 1 1 calc R C .
O45 O 1.1729(3) 0.4192(4) 0.5565(6) 0.034(2) Uiso 0.50 1 d P E 2
C45 C 1.1528(3) 0.3298(3) 0.5553(7) 0.061(3) Uani 1 1 d . C .
O46 O 1.1943(8) 0.3885(9) 0.4960(15) 0.112(7) Uiso 0.50 1 d P E 1
C46 C 1.1397(3) 0.3120(4) 0.6221(6) 0.055(2) Uani 1 1 d . . .
H46 H 1.1527 0.3234 0.6716 0.066 Uiso 1 1 calc R C .
O47 O 1.2230(5) 0.3627(5) 0.5230(8) 0.055(3) Uiso 0.50 1 d P E 2
C47 C 1.1077(3) 0.2779(3) 0.6155(6) 0.050(2) Uani 1 1 d . C .
O48 O 1.2352(5) 0.3589(5) 0.5815(8) 0.057(3) Uiso 0.50 1 d P E 1
C48 C 1.0901(3) 0.2616(3) 0.5418(5) 0.046(2) Uani 1 1 d . . .
O49 O 1.2126(4) 0.3710(5) 0.6566(8) 0.051(3) Uiso 0.50 1 d P E 2
C49 C 1.0923(3) 0.2602(4) 0.6883(5) 0.058(3) Uani 1 1 d . . .
H49A H 1.0879 0.2256 0.6848 0.069 Uiso 1 1 calc R C .
H49B H 1.1149 0.2669 0.7340 0.069 Uiso 1 1 calc R . .
O50 O 1.1816(8) 0.4101(9) 0.6159(15) 0.114(7) Uiso 0.50 1 d P E 1
C50 C 1.0500(3) 0.2840(4) 0.6982(5) 0.052(2) Uani 1 1 d . C .
O51 O 1.0597(2) 0.2263(2) 0.5320(4) 0.0521(16) Uani 1 1 d . C .
H111 H 1.0545 0.2175 0.5755 0.062 Uiso 1 1 calc R . .
C51 C 1.0500(3) 0.3279(4) 0.7282(6) 0.063(3) Uani 1 1 d . . .
H51 H 1.0771 0.3434 0.7455 0.076 Uiso 1 1 calc R C .
O52 O 1.0431(5) 0.4397(6) 0.7342(10) 0.069(5) Uiso 0.60 1 d P B 2
C52 C 1.0112(4) 0.3508(4) 0.7343(7) 0.068(3) Uani 1 1 d . B .
O53 O 1.0122(6) 0.4125(7) 0.8379(12) 0.093(5) Uiso 0.60 1 d P B 2
C53 C 0.9713(3) 0.3288(4) 0.7110(6) 0.055(3) Uani 1 1 d . . .
H53 H 0.9448 0.3448 0.7157 0.066 Uiso 1 1 calc R C .
O54 O 0.9665(5) 0.4360(6) 0.7294(10) 0.084(4) Uiso 0.60 1 d P B 2
C54 C 0.9698(3) 0.2832(3) 0.6806(5) 0.044(2) Uani 1 1 d . C .
O55 O 1.0450(6) 0.4289(6) 0.7557(11) 0.041(4) Uiso 0.40 1 d P B 1
C55 C 1.0087(3) 0.2619(3) 0.6746(5) 0.048(2) Uani 1 1 d . . .
O56 O 1.0287(4) 0.3948(5) 0.8703(8) 0.031(3) Uiso 0.40 1 d P B 1
C56 C 0.9253(3) 0.2603(3) 0.6560(5) 0.045(2) Uani 1 1 d . . .
H56A H 0.9288 0.2256 0.6570 0.053 Uiso 1 1 calc R C .
H56B H 0.9059 0.2688 0.6938 0.053 Uiso 1 1 calc R . .
O57 O 0.9691(5) 0.4201(5) 0.7749(8) 0.037(3) Uiso 0.40 1 d P B 1
C57 C 0.5561(3) 0.7275(3) 0.7861(5) 0.0363(17) Uani 1 1 d . I .
O58 O 1.0106(2) 0.2167(2) 0.6461(4) 0.0514(16) Uani 1 1 d . C .
H112 H 1.0369 0.2091 0.6463 0.062 Uiso 1 1 calc R . .
C58 C 0.5236(3) 0.6929(3) 0.7842(4) 0.0376(18) Uani 1 1 d . . .
H58 H 0.5066 0.6842 0.7360 0.045 Uiso 1 1 calc R I .
O59 O 0.8883(8) 0.4752(9) 0.6244(14) 0.057(6) Uiso 0.30 1 d P C 1
C59 C 0.5159(3) 0.6714(3) 0.8510(4) 0.0321(16) Uani 1 1 d . I .
O60 O 0.8900(4) 0.4436(4) 0.6539(7) 0.067(3) Uiso 0.70 1 d P F 2
C60 C 0.5414(3) 0.6833(3) 0.9231(4) 0.0359(17) Uani 1 1 d . . .
H60 H 0.5363 0.6680 0.9691 0.043 Uiso 1 1 calc R I .
O61 O 0.7430(2) 0.4339(3) 0.6494(4) 0.0620(18) Uani 1 1 d . C .
C61 C 0.5735(3) 0.7171(3) 0.9266(4) 0.0348(17) Uani 1 1 d . I .
O62 O 0.7456(9) 0.4634(15) 0.502(2) 0.057(9) Uani 0.30 1 d P G 1
C62 C 0.5801(3) 0.7396(3) 0.8582(5) 0.0386(18) Uani 1 1 d . . .
O63 O 0.7624(5) 0.4775(6) 0.5062(8) 0.063(4) Uani 0.70 1 d P C 2
C63 C 0.6035(3) 0.7285(3) 1.0026(5) 0.0409(19) Uani 1 1 d . . .
H63A H 0.6068 0.7632 1.0072 0.049 Uiso 1 1 calc R I .
H63B H 0.5892 0.7176 1.0462 0.049 Uiso 1 1 calc R . .
O64 O 0.8476(5) 0.5224(4) 0.5622(7) 0.084(4) Uani 0.70 1 d P C 2
C64 C 0.6488(3) 0.7063(3) 1.0103(4) 0.0385(18) Uani 1 1 d . I .
O65 O 0.8330(7) 0.5100(6) 0.5059(14) 0.045(5) Uani 0.30 1 d P H 1
C65 C 0.6539(3) 0.6593(3) 1.0334(4) 0.0366(17) Uani 1 1 d . . .
H65 H 0.6290 0.6418 1.0424 0.044 Uiso 1 1 calc R I .
O66 O 0.8418(3) 0.5121(3) 0.7308(4) 0.071(2) Uani 1 1 d . C .
C66 C 0.6946(3) 0.6379(3) 1.0436(4) 0.0351(17) Uani 1 1 d . I .
O67 O 0.7604(6) 0.5251(6) 0.6608(11) 0.031(4) Uiso 0.33 1 d P C 1
C67 C 0.7312(3) 0.6628(3) 1.0294(4) 0.0388(18) Uani 1 1 d . . .
H67 H 0.7590 0.6476 1.0357 0.047 Uiso 1 1 calc R I .
O68 O 0.7671(11) 0.5365(12) 0.641(2) 0.069(9) Uiso 0.33 1 d P C 2
C68 C 0.7276(3) 0.7099(3) 1.0060(5) 0.0413(19) Uani 1 1 d . I .
O69 O 0.7741(9) 0.5410(9) 0.6130(17) 0.063(7) Uiso 0.33 1 d P C 3
C69 C 0.6858(3) 0.7312(3) 0.9972(5) 0.0401(19) Uani 1 1 d . . .
O70 O 0.4712(10) 0.6121(9) 0.7729(15) 0.064(7) Uiso 0.33 1 d P I 3
C70 C 0.7674(3) 0.7357(3) 0.9888(5) 0.0424(19) Uani 1 1 d . . .
H70A H 0.7627 0.7701 0.9925 0.051 Uiso 1 1 calc R I .
H70B H 0.7931 0.7270 1.0278 0.051 Uiso 1 1 calc R . .
O71 O 0.4458(9) 0.6338(12) 0.7758(13) 0.086(11) Uiso 0.33 1 d PD I 2
C71 C 0.7767(3) 0.7240(3) 0.9096(5) 0.044(2) Uani 1 1 d . I .
O72 O 0.4539(6) 0.6209(6) 0.7659(8) 0.015(3) Uiso 0.33 1 d P I 1
C72 C 0.8073(3) 0.6898(3) 0.8967(6) 0.050(2) Uani 1 1 d . . .
H72 H 0.8237 0.6741 0.9400 0.060 Uiso 1 1 calc R I .
O73 O 0.4368(7) 0.6559(8) 0.8699(15) 0.051(6) Uiso 0.33 1 d P I 3
C73 C 0.8143(3) 0.6780(3) 0.8240(7) 0.055(2) Uani 1 1 d . I .
O74 O 0.4419(7) 0.6462(8) 0.8962(14) 0.032(4) Uiso 0.33 1 d PD I 2
C74 C 0.7902(3) 0.7003(4) 0.7594(6) 0.053(2) Uani 1 1 d . . .
H74 H 0.7952 0.6922 0.7088 0.064 Uiso 1 1 calc R I .
O75 O 0.4550(12) 0.6394(13) 0.914(2) 0.095(13) Uiso 0.33 1 d P I 1
C75 C 0.7595(3) 0.7339(3) 0.7685(6) 0.050(2) Uani 1 1 d . I .
O76 O 0.4894(8) 0.5968(9) 0.9091(16) 0.061(6) Uiso 0.33 1 d P I 3
C76 C 0.7524(3) 0.7452(3) 0.8432(5) 0.046(2) Uani 1 1 d . . .
O77 O 0.4927(5) 0.5850(5) 0.8815(12) 0.021(3) Uiso 0.33 1 d PD I 2
C77 C 0.7307(3) 0.7563(4) 0.6990(5) 0.053(2) Uani 1 1 d . . .
H77A H 0.7270 0.7903 0.7091 0.063 Uiso 1 1 calc R I .
H77B H 0.7453 0.7533 0.6528 0.063 Uiso 1 1 calc R . .
O78 O 0.4980(13) 0.5867(10) 0.855(3) 0.125(17) Uiso 0.33 1 d PD I 1
C78 C 0.6860(3) 0.7330(3) 0.6826(5) 0.049(2) Uani 1 1 d . I .
O79 O 0.6118(2) 0.7744(2) 0.8660(3) 0.0427(14) Uani 1 1 d . I .
H113 H 0.6134 0.7859 0.8222 0.051 Uiso 1 1 calc R . .
C79 C 0.6828(4) 0.6899(4) 0.6443(5) 0.057(3) Uani 1 1 d . . .
H79 H 0.7082 0.6761 0.6297 0.069 Uiso 1 1 calc R I .
O80 O 0.65954(18) 0.5567(2) 1.0617(3) 0.0388(12) Uani 1 1 d . . .
C80 C 0.6426(4) 0.6667(3) 0.6269(5) 0.055(3) Uani 1 1 d . I .
O81 O 0.7213(2) 0.5801(2) 1.1558(3) 0.0453(14) Uani 1 1 d . . .
C81 C 0.6052(4) 0.6858(3) 0.6492(5) 0.053(3) Uani 1 1 d . . .
H81 H 0.5782 0.6693 0.6379 0.064 Uiso 1 1 calc R I .
O82 O 0.7322(2) 0.5577(2) 1.0269(4) 0.0491(15) Uani 1 1 d . . .
C82 C 0.6071(3) 0.7289(3) 0.6880(4) 0.0396(18) Uani 1 1 d . I .
O83 O 0.6837(2) 0.77801(19) 0.9776(3) 0.0425(13) Uani 1 1 d . I .
H114 H 0.7088 0.7875 0.9719 0.051 Uiso 1 1 calc R . .
C83 C 0.6477(3) 0.7527(3) 0.7025(5) 0.044(2) Uani 1 1 d . . .
O84 O 0.8339(3) 0.5897(3) 0.8309(5) 0.072(2) Uiso 1 1 d . . .
C84 C 0.5661(3) 0.7495(3) 0.7114(5) 0.045(2) Uani 1 1 d . . .
H84A H 0.5410 0.7441 0.6693 0.054 Uiso 1 1 calc R I .
H84B H 0.5698 0.7840 0.7185 0.054 Uiso 1 1 calc R . .
O85 O 0.8912(3) 0.6442(4) 0.8713(6) 0.095(3) Uiso 1 1 d D . .
C85 C 0.5855(4) 0.5739(4) 0.7792(6) 0.063(3) Uani 1 1 d . . .
H85A H 0.5549 0.5854 0.7680 0.075 Uiso 1 1 calc R . .
H85B H 0.5980 0.5749 0.7305 0.075 Uiso 1 1 calc R . .
O86 O 0.8618(3) 0.6389(3) 0.7369(6) 0.087(3) Uiso 1 1 d . . .
C86 C 0.6127(4) 0.6056(4) 0.8410(8) 0.069(3) Uani 1 1 d . . .
H86A H 0.6144 0.6377 0.8193 0.083 Uiso 1 1 calc R . .
H86B H 0.5973 0.6081 0.8862 0.083 Uiso 1 1 calc R . .
O87 O 0.7208(2) 0.7778(2) 0.8472(4) 0.0565(17) Uani 1 1 d . I .
H115 H 0.7186 0.7826 0.8938 0.068 Uiso 1 1 calc R . .
C87 C 0.6878(4) 0.6036(4) 0.8233(7) 0.060(3) Uani 1 1 d . . .
H87A H 0.6947 0.6373 0.8342 0.072 Uiso 1 1 calc R . .
H87B H 0.6759 0.6005 0.7674 0.072 Uiso 1 1 calc R . .
O88 O 0.6703(4) 0.5857(5) 0.5870(8) 0.061(4) Uiso 0.50 1 d PD J 1
C88 C 0.7287(3) 0.5747(3) 0.8426(5) 0.051(2) Uani 1 1 d . . .
H88A H 0.7481 0.5805 0.8039 0.061 Uiso 1 1 calc R . .
H88B H 0.7446 0.5839 0.8942 0.061 Uiso 1 1 calc R . .
O89 O 0.6232(2) 0.6329(2) 0.4888(4) 0.0503(15) Uiso 1 1 d . J .
C89 C 0.7548(3) 0.4910(4) 0.8613(6) 0.052(2) Uani 1 1 d . . .
H89A H 0.7721 0.4996 0.9121 0.062 Uiso 1 1 calc R . .
H89B H 0.7740 0.4943 0.8216 0.062 Uiso 1 1 calc R . .
O90 O 0.6214(4) 0.5820(4) 0.6025(7) 0.043(3) Uiso 0.50 1 d PD J 2
C90 C 0.7399(3) 0.4410(4) 0.8639(5) 0.051(2) Uani 1 1 d . . .
H90A H 0.7656 0.4198 0.8764 0.061 Uiso 1 1 calc R . .
H90B H 0.7213 0.4372 0.9045 0.061 Uiso 1 1 calc R . .
O91 O 0.6459(2) 0.7959(2) 0.7360(3) 0.0458(14) Uani 1 1 d . I .
H116 H 0.6710 0.8082 0.7428 0.055 Uiso 1 1 calc R . .
C91 C 0.6886(3) 0.3880(3) 0.7931(6) 0.052(2) Uani 1 1 d . . .
H91A H 0.7047 0.3647 0.8293 0.063 Uiso 1 1 calc R . .
H91B H 0.6833 0.3735 0.7410 0.063 Uiso 1 1 calc R . .
O92 O 0.6566(2) 0.5886(2) 0.8671(4) 0.0594(18) Uani 1 1 d . . .
C92 C 0.6456(3) 0.3973(3) 0.8175(5) 0.050(2) Uani 1 1 d . . .
H92A H 0.6267 0.3690 0.8081 0.060 Uiso 1 1 calc R . .
H92B H 0.6499 0.4045 0.8736 0.060 Uiso 1 1 calc R . .
O93 O 0.7158(2) 0.4289(2) 0.7909(3) 0.0492(15) Uani 1 1 d . . .
C93 C 0.5793(3) 0.4407(4) 0.7786(6) 0.056(2) Uani 1 1 d . . .
H93A H 0.5740 0.4358 0.8324 0.067 Uiso 1 1 calc R . .
H93B H 0.5620 0.4172 0.7446 0.067 Uiso 1 1 calc R . .
O94 O 0.6250(2) 0.4360(2) 0.7747(4) 0.0474(14) Uani 1 1 d . . .
C94 C 0.5665(3) 0.4898(4) 0.7520(7) 0.057(3) Uani 1 1 d . . .
H94A H 0.5761 0.4958 0.7016 0.069 Uiso 1 1 calc R . .
H94B H 0.5341 0.4929 0.7446 0.069 Uiso 1 1 calc R . .
O95 O 0.9475(7) 0.4300(7) 0.4463(13) 0.093(2) Uani 0.50 1 d P . .
C95 C 0.9165(11) 0.4381(12) 0.4391(19) 0.093(2) Uani 0.50 1 d P . .
O96 O 0.9898(7) 0.4114(7) 0.5425(12) 0.093(2) Uani 0.50 1 d P . .
C96 C 0.9329(10) 0.4315(13) 0.503(2) 0.093(2) Uani 0.50 1 d P . .
O97 O 1.0262(7) 0.4326(7) 0.5521(12) 0.093(2) Uani 0.50 1 d P . .
C97 C 0.9450(11) 0.3978(14) 0.512(2) 0.093(2) Uani 0.50 1 d P . .
O98 O 1.0565(7) 0.4765(8) 0.5354(13) 0.093(2) Uani 0.50 1 d P . .
C98 C 0.9631(11) 0.3889(13) 0.505(2) 0.093(2) Uani 0.50 1 d P . .
C99 C 1.0159(10) 0.3927(11) 0.5145(19) 0.093(2) Uani 0.50 1 d P . .
O100 O 0.8789(9) 0.5347(10) 1.1791(17) 0.065(7) Uiso 0.30 1 d P K 2
N100 N 1.0764(8) 0.5166(10) 0.5280(17) 0.093(2) Uani 0.50 1 d P . .
C100 C 1.0577(12) 0.4157(13) 0.546(2) 0.093(2) Uani 0.50 1 d P . .
O101 O 0.8786(4) 0.5531(4) 1.1528(7) 0.065(3) Uiso 0.70 1 d P K 1
C101 C 1.0733(12) 0.4284(14) 0.556(2) 0.093(2) Uani 0.50 1 d P . .
O102 O 0.7986(3) 0.5032(3) 1.0920(5) 0.069(2) Uani 1 1 d . K .
C102 C 1.0753(12) 0.4430(14) 0.580(2) 0.093(2) Uani 0.50 1 d P . .
O103 O 0.8448(2) 0.5615(2) 0.9936(4) 0.0581(18) Uani 1 1 d . K .
C103 C 1.0854(12) 0.4835(12) 0.596(2) 0.093(2) Uani 0.50 1 d P . .
O104 O 0.8689(2) 0.4778(2) 0.9231(4) 0.0554(17) Uani 1 1 d . K .
C104 C 1.0892(12) 0.5053(12) 0.588(2) 0.093(2) Uani 0.50 1 d P . .
O105 O 0.9367(5) 0.5296(5) 1.0270(10) 0.061(4) Uiso 0.50 1 d P K 1
O107 O 0.9391(4) 0.5171(5) 1.0707(8) 0.052(3) Uiso 0.50 1 d P K 2
O108 O 0.8808(8) 0.4499(8) 1.1738(11) 0.071(6) Uani 0.50 1 d P K .
O109 O 0.8623(7) 0.4370(9) 1.1833(14) 0.071(6) Uani 0.50 1 d P K .
O110 O 0.8238(2) 0.4210(2) 1.0168(4) 0.0586(17) Uani 1 1 d . K .
O111 O 0.9190(2) 0.4233(3) 1.0489(4) 0.068(2) Uani 1 1 d . K .
O112 O 0.6431(7) 0.3719(7) 1.2529(12) 0.098(6) Uiso 0.50 1 d P . .
O113 O 0.6860(10) 0.4265(11) 1.3745(18) 0.065(8) Uiso 0.25 1 d P . .
O114 O 0.6913(6) 0.4319(6) 1.2706(8) 0.072(5) Uani 0.50 1 d P . .
O115 O 0.8091(7) 0.4543(7) 1.2310(12) 0.094(6) Uiso 0.50 1 d P . .
O116 O 0.8520(3) 0.3318(3) 1.0411(5) 0.070(2) Uiso 1 1 d . . .
O117 O 0.9434(3) 0.3800(3) 0.9284(5) 0.077(2) Uiso 1 1 d . . .
O119 O 0.8319(5) 0.2065(5) 0.6777(9) 0.066(4) Uiso 0.70 1 d P L 3
O120 O 0.8322(13) 0.1973(14) 0.701(2) 0.087(13) Uiso 0.30 1 d P M 1
O121 O 0.7819(6) 0.1387(6) 0.7523(9) 0.067(4) Uiso 0.50 1 d P N 1
O122 O 0.8014(6) 0.1240(7) 0.7397(11) 0.078(5) Uiso 0.50 1 d P O 2
O123 O 0.7531(11) 0.4981(11) 1.2330(19) 0.120(9) Uiso 0.40 1 d P P 3
O124 O 0.7108(12) 0.4862(13) 1.228(2) 0.059(9) Uiso 0.20 1 d P Q 1
O125 O 0.7234(7) 0.5175(7) 1.2827(12) 0.068(5) Uiso 0.40 1 d P R 2
O126 O 0.5843(3) 0.4523(3) 1.0544(4) 0.0647(19) Uani 1 1 d . . .
O127 O 0.5533(4) 0.5225(4) 0.9491(6) 0.037(2) Uiso 0.50 1 d P . .
O128 O 0.8122(3) 0.5979(4) 1.2115(6) 0.036(3) Uani 0.50 1 d P . .
O129 O 0.6547(2) 0.4953(2) 0.9365(4) 0.0471(14) Uani 1 1 d . . .
O130 O 0.4682(2) 0.3517(3) 0.5790(4) 0.0612(18) Uani 1 1 d . . .
O131 O 0.4978(8) 0.3415(14) 0.4356(13) 0.057(9) Uani 0.25 1 d P S 2
O132 O 0.5036(8) 0.3097(13) 0.4588(14) 0.051(7) Uani 0.25 1 d P T 1
O133 O 0.9263(3) 0.5006(3) 0.8199(5) 0.071(2) Uiso 1 1 d . . .
O134 O 0.9853(7) 0.5205(7) 0.9516(11) 0.088(5) Uiso 0.50 1 d P . .
O135 O 0.9670(11) 0.4890(11) 0.643(2) 0.074(9) Uiso 0.33 1 d P U 1
O136 O 0.9698(12) 0.4973(13) 0.619(2) 0.074(9) Uiso 0.33 1 d P V 3
O137 O 0.9865(8) 0.5123(8) 0.6127(13) 0.055(6) Uiso 0.33 1 d P W 2
O138 O 0.7039(5) 0.4002(6) 0.4191(9) 0.068(4) Uiso 0.50 1 d P . .
O139 O 0.9582(8) 0.5825(9) 0.9030(14) 0.112(7) Uiso 0.50 1 d P X 1
O140 O 0.9654(6) 0.6140(7) 0.9366(11) 0.080(5) Uiso 0.50 1 d P Y 2
O141 O 1.2180(4) 0.3853(5) 0.3703(8) 0.056(3) Uani 0.50 1 d P . .
O142 O 0.9360(7) 0.6462(7) 1.0725(11) 0.092(5) Uiso 0.50 1 d P Z 4
O143 O 0.8949(4) 0.6417(4) 1.0450(7) 0.040(3) Uiso 0.50 1 d P A 3
O144 O 0.8486(8) 0.6450(8) 1.0767(14) 0.112(7) Uiso 0.50 1 d P B 2
O145 O 0.8404(5) 0.6826(5) 1.1478(8) 0.056(3) Uiso 0.50 1 d P C 1
O146 O 0.9063(13) 0.5819(16) 0.658(2) 0.096(13) Uiso 0.33 1 d P D 1
O147 O 0.8971(7) 0.5874(8) 0.6350(14) 0.032(4) Uiso 0.33 1 d P E 3
O148 O 0.8990(7) 0.5707(9) 0.6257(13) 0.041(5) Uiso 0.33 1 d P F 2
O149 O 0.8044(7) 0.4854(7) 0.3589(12) 0.096(6) Uiso 0.50 1 d P . .
O150 O 0.7064(5) 0.5433(5) 0.4396(9) 0.053(4) Uiso 0.50 1 d P G 1
O151 O 0.7081(5) 0.5577(5) 0.4649(9) 0.051(4) Uiso 0.50 1 d P H 2
O152 O 0.6844(10) 0.5200(10) 0.6839(18) 0.057(9) Uiso 0.33 1 d P I 1
O153 O 0.6728(11) 0.5145(9) 0.6858(16) 0.034(6) Uiso 0.33 1 d P J 2
O154 O 0.6633(8) 0.5149(8) 0.7029(14) 0.041(6) Uiso 0.33 1 d P K 3
O155 O 0.6982(2) 0.8703(2) 0.7841(4) 0.0525(16) Uani 1 1 d . . .
O156 O 0.5553(3) 0.5261(3) 0.5226(6) 0.088(3) Uiso 1 1 d . . .
O157 O 0.4899(5) 0.5649(5) 0.5710(9) 0.062(4) Uiso 0.50 1 d P . .
O158 O 0.4429(9) 0.6507(9) 0.6135(16) 0.121(9) Uiso 0.50 1 d P . .
O159 O 0.4220(5) 0.6539(5) 0.6289(9) 0.058(4) Uiso 0.50 1 d P . .
O88A O 0.6873(4) 0.6015(5) 0.5678(8) 0.054(3) Uiso 0.50 1 d PD J 2
O90A O 0.5968(4) 0.5910(5) 0.5875(9) 0.065(4) Uiso 0.50 1 d PD J 1

loop_
_atom_site_aniso_label
_atom_site_aniso_U_11
_atom_site_aniso_U_22
_atom_site_aniso_U_33
_atom_site_aniso_U_23
_atom_site_aniso_U_13
_atom_site_aniso_U_12
Eu1 0.0481(3) 0.0341(2) 0.02831(19) 0.00249(15) 0.00445(16) 0.00490(17)
S1 0.0427(11) 0.0347(9) 0.0279(9) 0.0021(7) -0.0005(8) -0.0007(8)
O1 0.046(3) 0.042(3) 0.029(3) 0.008(2) 0.006(2) 0.009(3)
N1 0.042(4) 0.047(4) 0.074(6) 0.007(4) 0.003(4) 0.002(3)
C1 0.037(4) 0.037(4) 0.031(4) 0.005(3) -0.003(3) -0.003(3)
Eu2 0.0470(3) 0.0557(3) 0.0505(3) -0.0183(2) -0.0143(2) 0.0140(2)
S2 0.0444(12) 0.0380(10) 0.0387(11) 0.0089(8) -0.0050(9) 0.0008(9)
O2 0.063(4) 0.047(3) 0.046(4) -0.012(3) -0.009(3) 0.000(3)
N2 0.036(4) 0.053(4) 0.039(4) 0.005(3) 0.002(3) 0.000(3)
C2 0.045(5) 0.037(4) 0.020(3) 0.005(3) -0.001(3) -0.006(3)
Eu3 0.0469(3) 0.0452(3) 0.0712(3) 0.0085(2) 0.0098(2) 0.0050(2)
S3 0.0348(11) 0.0407(10) 0.0418(11) -0.0089(9) -0.0032(8) -0.0030(8)
O3 0.044(3) 0.045(3) 0.047(3) 0.005(3) 0.011(3) 0.004(3)
C3 0.031(4) 0.036(4) 0.032(4) 0.003(3) 0.004(3) -0.001(3)
S4 0.0463(12) 0.0478(12) 0.0409(11) -0.0061(9) 0.0047(9) -0.0050(10)
O4 0.046(3) 0.042(3) 0.036(3) 0.002(2) -0.001(3) 0.009(3)
C4 0.031(4) 0.043(4) 0.025(3) 0.007(3) -0.006(3) -0.006(3)
S5 0.0504(14) 0.0586(14) 0.0542(14) -0.0099(12) -0.0022(11) 0.0146(11)
C5 0.032(4) 0.033(4) 0.032(4) 0.001(3) -0.002(3) -0.009(3)
S6 0.081(2) 0.0545(15) 0.0680(18) 0.0074(13) -0.0337(15) 0.0125(14)
C6 0.030(4) 0.039(4) 0.033(4) 0.003(3) 0.002(3) -0.008(3)
S7 0.0484(15) 0.0490(14) 0.107(2) -0.0102(15) -0.0100(15) 0.0030(11)
C7 0.032(4) 0.043(4) 0.032(4) -0.008(3) -0.002(3) -0.007(3)
S8 0.054(4) 0.081(5) 0.076(5) -0.043(4) 0.022(4) -0.021(3)
C8 0.036(4) 0.038(4) 0.016(3) -0.004(3) 0.000(3) -0.004(3)
S9 0.041(3) 0.037(3) 0.023(3) -0.007(2) -0.010(3) 0.005(2)
C9 0.039(4) 0.038(4) 0.025(4) -0.004(3) -0.010(3) 0.004(3)
S10 0.0475(12) 0.0366(10) 0.0334(10) -0.0008(8) 0.0007(9) 0.0012(9)
C10 0.037(4) 0.035(4) 0.029(4) -0.001(3) -0.003(3) -0.002(3)
S11 0.0376(11) 0.0409(10) 0.0337(10) 0.0046(8) 0.0019(8) 0.0006(8)
O11 0.041(3) 0.029(3) 0.042(3) -0.001(2) 0.005(2) -0.002(2)
C11 0.034(4) 0.039(4) 0.026(4) -0.002(3) -0.003(3) -0.006(3)
S12 0.0423(14) 0.0655(16) 0.084(2) 0.0130(14) 0.0162(13) 0.0077(12)
O12 0.040(5) 0.028(4) 0.035(5) 0.004(4) 0.008(4) 0.002(4)
C12 0.030(4) 0.036(4) 0.028(4) -0.010(3) -0.001(3) -0.002(3)
S13 0.134(3) 0.0467(13) 0.0334(12) -0.0014(10) -0.0032(14) 0.0120(16)
O13 0.049(10) 0.055(10) 0.071(12) 0.019(9) -0.023(9) -0.014(8)
C13 0.040(4) 0.029(3) 0.024(3) -0.005(3) -0.003(3) -0.001(3)
O14 0.037(6) 0.053(6) 0.039(6) -0.009(6) 0.004(5) 0.000(5)
C14 0.037(4) 0.044(4) 0.031(4) -0.007(3) 0.003(3) -0.003(3)
O15 0.022(8) 0.056(10) 0.073(13) 0.001(11) 0.004(8) -0.001(7)
C15 0.034(4) 0.035(4) 0.030(4) -0.006(3) -0.004(3) 0.007(3)
O16 0.049(6) 0.049(6) 0.025(5) -0.007(4) -0.002(4) -0.010(5)
C16 0.034(4) 0.036(4) 0.040(4) -0.014(3) -0.006(3) 0.004(3)
O17 0.060(11) 0.067(11) 0.054(11) -0.025(9) 0.013(9) -0.018(9)
C17 0.031(4) 0.037(4) 0.040(4) -0.010(3) -0.004(3) 0.000(3)
O18 0.046(3) 0.038(3) 0.039(3) 0.002(2) -0.005(3) -0.005(3)
C18 0.025(4) 0.048(4) 0.040(4) -0.010(4) -0.005(3) 0.007(3)
C19 0.030(4) 0.040(4) 0.037(4) 0.000(3) -0.005(3) 0.007(3)
C20 0.037(4) 0.033(4) 0.038(4) -0.005(3) -0.002(3) 0.005(3)
C21 0.039(5) 0.037(4) 0.043(5) -0.003(3) -0.008(4) 0.008(3)
O22 0.048(4) 0.034(3) 0.052(4) 0.005(3) -0.008(3) 0.000(3)
C22 0.039(4) 0.037(4) 0.028(4) 0.004(3) -0.006(3) 0.008(3)
O23 0.030(7) 0.045(6) 0.071(10) -0.013(6) 0.000(6) 0.003(6)
C23 0.040(5) 0.046(4) 0.028(4) 0.009(3) -0.001(3) 0.000(4)
O24 0.07(2) 0.038(12) 0.034(12) -0.004(9) 0.004(16) -0.006(18)
C24 0.044(5) 0.035(4) 0.036(4) 0.004(3) -0.003(3) -0.001(3)
O25 0.053(4) 0.049(3) 0.044(3) 0.006(3) 0.012(3) 0.004(3)
C25 0.042(5) 0.043(4) 0.027(4) 0.010(3) -0.001(3) 0.002(3)
O26 0.048(4) 0.049(3) 0.037(3) 0.001(3) 0.004(3) -0.001(3)
C26 0.041(5) 0.046(4) 0.029(4) 0.015(3) -0.004(3) 0.007(4)
O27 0.056(4) 0.051(4) 0.036(3) 0.009(3) 0.008(3) 0.002(3)
C27 0.048(5) 0.041(4) 0.024(4) 0.010(3) -0.005(3) 0.002(4)
O28 0.045(8) 0.053(7) 0.039(6) 0.004(5) -0.007(6) 0.000(7)
C28 0.047(5) 0.038(4) 0.027(4) 0.011(3) -0.001(3) 0.000(3)
O29 0.06(2) 0.018(10) 0.047(17) -0.004(10) 0.006(16) -0.012(13)
C29 0.041(5) 0.036(4) 0.042(5) -0.003(3) -0.001(4) -0.009(3)
O30 0.052(6) 0.050(6) 0.049(6) -0.013(5) -0.016(5) 0.018(5)
C30 0.046(5) 0.040(4) 0.043(5) -0.006(4) 0.008(4) -0.004(4)
C31 0.033(4) 0.040(4) 0.048(5) -0.005(4) 0.001(4) -0.001(3)
O32 0.08(3) 0.038(17) 0.19(5) 0.00(2) -0.07(3) 0.002(18)
C32 0.032(4) 0.048(5) 0.036(4) -0.001(4) -0.002(3) -0.005(3)
O33 0.043(7) 0.050(7) 0.068(7) 0.020(5) -0.023(6) -0.001(5)
C33 0.032(4) 0.049(5) 0.039(4) -0.007(4) 0.000(3) -0.005(4)
O34 0.056(9) 0.051(9) 0.129(17) -0.053(10) -0.030(10) 0.024(7)
C34 0.046(5) 0.040(4) 0.032(4) -0.005(3) -0.009(3) -0.001(4)
O35 0.19(4) 0.13(3) 0.060(14) 0.055(17) 0.050(19) 0.12(3)
C35 0.038(5) 0.074(6) 0.036(4) -0.018(4) -0.011(4) 0.011(4)
O36 0.026(5) 0.049(6) 0.066(7) -0.007(5) 0.013(5) 0.000(4)
C36 0.034(4) 0.057(5) 0.036(4) -0.016(4) -0.005(3) 0.003(4)
O37 0.08(2) 0.081(17) 0.049(13) -0.018(12) -0.007(13) 0.026(15)
C37 0.045(5) 0.057(5) 0.040(5) -0.013(4) -0.017(4) 0.021(4)
O38 0.059(11) 0.089(13) 0.084(11) 0.043(9) 0.027(10) 0.046(10)
C38 0.057(6) 0.047(5) 0.043(5) -0.005(4) -0.020(4) 0.013(4)
O39 0.13(2) 0.11(2) 0.10(2) 0.010(17) 0.011(18) -0.039(18)
C39 0.049(5) 0.049(5) 0.039(5) 0.002(4) -0.012(4) -0.001(4)
O40 0.060(4) 0.053(4) 0.039(3) -0.012(3) -0.005(3) 0.017(3)
C40 0.046(5) 0.046(5) 0.037(4) 0.002(4) -0.010(4) 0.008(4)
C41 0.042(5) 0.041(4) 0.035(4) -0.008(3) -0.008(3) -0.001(4)
C42 0.045(5) 0.039(4) 0.049(5) 0.000(4) -0.001(4) 0.006(4)
C43 0.033(4) 0.045(5) 0.056(6) -0.013(4) -0.011(4) 0.010(4)
O44 0.038(3) 0.040(3) 0.059(4) -0.003(3) -0.002(3) -0.002(3)
C44 0.041(5) 0.042(5) 0.078(7) 0.009(5) -0.007(5) 0.013(4)
C45 0.040(5) 0.040(5) 0.090(8) -0.020(5) -0.025(5) 0.011(4)
C46 0.049(6) 0.056(6) 0.054(6) -0.016(5) -0.008(4) 0.010(4)
C47 0.032(4) 0.056(5) 0.057(6) -0.019(4) -0.011(4) 0.013(4)
C48 0.037(5) 0.048(5) 0.047(5) -0.001(4) -0.010(4) 0.007(4)
C49 0.050(6) 0.075(7) 0.040(5) -0.013(5) -0.017(4) 0.013(5)
C50 0.047(5) 0.065(6) 0.037(5) -0.013(4) -0.012(4) 0.005(4)
O51 0.052(4) 0.055(4) 0.044(3) -0.001(3) -0.007(3) -0.005(3)
C51 0.039(5) 0.097(8) 0.054(6) -0.039(6) 0.008(4) -0.012(5)
C52 0.053(6) 0.077(7) 0.075(7) -0.048(6) 0.012(5) -0.017(5)
C53 0.039(5) 0.076(7) 0.049(5) -0.032(5) 0.005(4) -0.010(5)
C54 0.046(5) 0.054(5) 0.029(4) -0.012(4) 0.000(3) -0.009(4)
C55 0.059(6) 0.049(5) 0.030(4) 0.002(4) -0.008(4) 0.001(4)
C56 0.052(5) 0.051(5) 0.027(4) -0.006(4) -0.004(4) -0.010(4)
C57 0.042(5) 0.031(4) 0.035(4) 0.004(3) 0.002(3) 0.006(3)
O58 0.056(4) 0.046(3) 0.046(4) 0.003(3) -0.008(3) 0.005(3)
C58 0.043(5) 0.038(4) 0.029(4) -0.008(3) -0.002(3) 0.009(3)
C59 0.033(4) 0.036(4) 0.026(4) 0.000(3) 0.003(3) 0.003(3)
C60 0.043(5) 0.034(4) 0.030(4) 0.002(3) 0.003(3) 0.012(3)
O61 0.054(4) 0.072(5) 0.063(4) 0.008(4) 0.018(3) 0.006(4)
C61 0.036(4) 0.035(4) 0.033(4) -0.006(3) 0.001(3) 0.004(3)
O62 0.026(14) 0.10(3) 0.046(15) -0.011(15) 0.005(12) -0.012(13)
C62 0.045(5) 0.032(4) 0.036(4) -0.006(3) -0.001(3) 0.003(3)
O63 0.082(12) 0.071(9) 0.028(5) 0.005(6) -0.013(8) 0.016(8)
C63 0.045(5) 0.037(4) 0.036(4) 0.003(3) -0.004(4) 0.007(4)
O64 0.150(13) 0.048(6) 0.045(6) 0.000(5) -0.010(7) -0.031(7)
C64 0.046(5) 0.041(4) 0.026(4) -0.004(3) -0.001(3) -0.001(4)
O65 0.047(12) 0.028(9) 0.065(14) 0.011(9) 0.024(11) 0.006(8)
C65 0.040(4) 0.040(4) 0.027(4) 0.004(3) -0.001(3) -0.006(3)
O66 0.088(6) 0.069(5) 0.055(4) -0.002(4) 0.011(4) 0.028(4)
C66 0.035(4) 0.044(4) 0.024(3) -0.002(3) -0.001(3) -0.002(3)
C67 0.038(4) 0.046(4) 0.030(4) 0.003(3) 0.001(3) 0.002(4)
C68 0.042(5) 0.046(5) 0.034(4) -0.002(4) 0.000(3) -0.010(4)
C69 0.045(5) 0.040(4) 0.031(4) -0.004(3) -0.006(3) -0.001(4)
C70 0.040(5) 0.042(4) 0.042(5) 0.006(4) -0.004(4) -0.009(4)
C71 0.030(4) 0.050(5) 0.049(5) 0.007(4) 0.002(4) -0.009(4)
C72 0.031(4) 0.048(5) 0.068(6) 0.020(5) -0.002(4) -0.007(4)
C73 0.038(5) 0.052(5) 0.074(7) 0.014(5) 0.006(5) -0.004(4)
C74 0.048(6) 0.061(6) 0.053(6) 0.010(5) 0.017(4) -0.004(5)
C75 0.050(5) 0.048(5) 0.052(5) 0.019(4) 0.005(4) 0.001(4)
C76 0.049(5) 0.043(5) 0.045(5) 0.013(4) 0.008(4) -0.002(4)
C77 0.059(6) 0.057(6) 0.043(5) 0.017(4) 0.009(4) 0.006(5)
C78 0.063(6) 0.050(5) 0.031(4) 0.011(4) -0.002(4) 0.004(4)
O79 0.052(4) 0.039(3) 0.034(3) 0.004(2) -0.002(3) -0.007(3)
C79 0.077(7) 0.065(6) 0.030(4) 0.015(4) 0.006(4) 0.018(5)
O80 0.036(3) 0.042(3) 0.038(3) -0.005(2) 0.006(2) -0.003(2)
C80 0.088(8) 0.044(5) 0.026(4) 0.005(4) -0.008(4) 0.016(5)
O81 0.048(4) 0.051(3) 0.034(3) 0.009(3) 0.000(3) 0.000(3)
C81 0.073(7) 0.040(5) 0.039(5) 0.014(4) -0.017(4) -0.004(4)
O82 0.039(3) 0.056(4) 0.053(4) 0.008(3) 0.011(3) 0.006(3)
C82 0.051(5) 0.043(4) 0.024(4) 0.007(3) 0.002(3) 0.000(4)
O83 0.049(4) 0.037(3) 0.041(3) 0.002(2) 0.005(3) -0.005(3)
C83 0.063(6) 0.039(4) 0.029(4) 0.011(3) 0.003(4) 0.008(4)
C84 0.049(5) 0.047(5) 0.035(4) 0.010(4) -0.002(4) -0.005(4)
C85 0.072(7) 0.052(6) 0.065(7) 0.015(5) 0.017(5) 0.022(5)
C86 0.059(7) 0.041(5) 0.105(9) -0.006(6) 0.008(6) 0.013(5)
O87 0.071(5) 0.052(4) 0.046(4) 0.009(3) 0.008(3) 0.015(3)
C87 0.072(7) 0.045(5) 0.065(7) 0.001(5) 0.019(5) -0.005(5)
C88 0.048(5) 0.061(6) 0.043(5) -0.006(4) 0.004(4) -0.013(4)
C89 0.036(5) 0.067(6) 0.050(5) 0.006(5) 0.000(4) 0.009(4)
C90 0.048(5) 0.061(6) 0.041(5) 0.006(4) -0.001(4) 0.019(4)
O91 0.054(4) 0.039(3) 0.043(3) 0.005(3) 0.001(3) -0.002(3)
C91 0.064(6) 0.052(5) 0.041(5) -0.003(4) 0.007(4) 0.011(5)
O92 0.068(5) 0.050(4) 0.061(4) 0.003(3) 0.013(4) 0.002(3)
C92 0.070(7) 0.039(4) 0.038(5) 0.003(4) 0.003(4) -0.005(4)
O93 0.051(4) 0.057(4) 0.039(3) 0.004(3) 0.004(3) 0.008(3)
C93 0.045(5) 0.059(6) 0.062(6) -0.001(5) 0.001(4) -0.014(4)
O94 0.040(3) 0.045(3) 0.055(4) 0.003(3) 0.005(3) 0.002(3)
C94 0.032(5) 0.064(6) 0.070(7) -0.019(5) -0.006(4) 0.001(4)
O95 0.081(5) 0.099(5) 0.099(5) -0.020(4) 0.015(4) -0.005(4)
C95 0.081(5) 0.099(5) 0.099(5) -0.020(4) 0.015(4) -0.005(4)
O96 0.081(5) 0.099(5) 0.099(5) -0.020(4) 0.015(4) -0.005(4)
C96 0.081(5) 0.099(5) 0.099(5) -0.020(4) 0.015(4) -0.005(4)
O97 0.081(5) 0.099(5) 0.099(5) -0.020(4) 0.015(4) -0.005(4)
C97 0.081(5) 0.099(5) 0.099(5) -0.020(4) 0.015(4) -0.005(4)
O98 0.081(5) 0.099(5) 0.099(5) -0.020(4) 0.015(4) -0.005(4)
C98 0.081(5) 0.099(5) 0.099(5) -0.020(4) 0.015(4) -0.005(4)
C99 0.081(5) 0.099(5) 0.099(5) -0.020(4) 0.015(4) -0.005(4)
N100 0.081(5) 0.099(5) 0.099(5) -0.020(4) 0.015(4) -0.005(4)
C100 0.081(5) 0.099(5) 0.099(5) -0.020(4) 0.015(4) -0.005(4)
C101 0.081(5) 0.099(5) 0.099(5) -0.020(4) 0.015(4) -0.005(4)
O102 0.055(4) 0.067(5) 0.090(6) 0.007(4) 0.023(4) 0.021(4)
C102 0.081(5) 0.099(5) 0.099(5) -0.020(4) 0.015(4) -0.005(4)
O103 0.061(4) 0.045(3) 0.064(4) -0.015(3) -0.003(3) 0.003(3)
C103 0.081(5) 0.099(5) 0.099(5) -0.020(4) 0.015(4) -0.005(4)
O104 0.052(4) 0.055(4) 0.054(4) -0.015(3) -0.006(3) 0.006(3)
C104 0.081(5) 0.099(5) 0.099(5) -0.020(4) 0.015(4) -0.005(4)
O108 0.090(17) 0.095(16) 0.031(8) 0.018(9) 0.021(10) 0.046(13)
O109 0.066(14) 0.096(14) 0.052(12) 0.010(9) 0.012(9) -0.019(11)
O110 0.059(4) 0.055(4) 0.057(4) 0.001(3) -0.002(3) 0.004(3)
O111 0.057(4) 0.082(5) 0.057(4) -0.013(4) -0.011(3) 0.028(4)
O114 0.091(12) 0.074(10) 0.054(8) 0.021(7) 0.017(8) 0.041(9)
O126 0.074(5) 0.069(5) 0.053(4) -0.007(4) 0.019(4) -0.016(4)
O128 0.018(5) 0.064(7) 0.028(5) -0.021(5) 0.004(4) -0.008(5)
O129 0.053(4) 0.045(3) 0.043(3) -0.008(3) 0.010(3) -0.005(3)
O130 0.059(4) 0.065(4) 0.055(4) -0.004(3) -0.005(3) 0.011(3)
O131 0.025(13) 0.13(3) 0.013(11) 0.014(14) -0.001(9) 0.018(15)
O132 0.023(12) 0.10(2) 0.024(12) -0.023(14) 0.001(10) 0.014(14)
O141 0.053(8) 0.056(8) 0.062(8) 0.000(6) 0.018(6) 0.007(6)
O155 0.046(4) 0.048(3) 0.062(4) 0.012(3) 0.003(3) 0.005(3)

loop_
_atom_type_symbol
_atom_type_description
_atom_type_scat_dispersion_real
_atom_type_scat_dispersion_imag
_atom_type_scat_source
C C 0.0033 0.0016 'International Tables Vol C Tables 4.2.6.8 and 6.1.1.4'
H H 0.0000 0.0000 'International Tables Vol C Tables 4.2.6.8 and 6.1.1.4'
N N 0.0061 0.0033 'International Tables Vol C Tables 4.2.6.8 and 6.1.1.4'
O O 0.0106 0.0060 'International Tables Vol C Tables 4.2.6.8 and 6.1.1.4'
S S 0.1246 0.1234 'International Tables Vol C Tables 4.2.6.8 and 6.1.1.4'
Eu Eu -0.1578 3.6682 'International Tables Vol C Tables 4.2.6.8 and 6.1.1.4'

loop_
_geom_angle_atom_site_label_1
_geom_angle_atom_site_label_2
_geom_angle_atom_site_label_3
_geom_angle
_geom_angle_site_symmetry_1
_geom_angle_site_symmetry_3
O24 Eu1 O29 82.1(12) . .
O24 Eu1 O31 74.4(11) . .
O29 Eu1 O31 74.7(12) . .
O24 Eu1 O1 74.9(9) . .
O29 Eu1 O1 127.0(8) . .
O31 Eu1 O1 138.7(8) . .
O24 Eu1 O33 134.4(10) . .
O29 Eu1 O33 62.2(8) . .
O31 Eu1 O33 69.7(9) . .
O1 Eu1 O33 149.2(4) . .
O24 Eu1 O27 118.2(8) . .
O29 Eu1 O27 77.4(9) . .
O31 Eu1 O27 147.4(8) . .
O1 Eu1 O27 72.89(19) . .
O33 Eu1 O27 82.4(4) . .
O24 Eu1 O30 60.6(9) . .
O29 Eu1 O30 72.8(10) . .
O31 Eu1 O30 13.9(7) . .
O1 Eu1 O30 128.7(3) . .
O33 Eu1 O30 81.3(5) . .
O27 Eu1 O30 150.1(3) . .
O24 Eu1 O25 78.5(8) . .
O29 Eu1 O25 146.0(9) . .
O31 Eu1 O25 73.3(8) . .
O1 Eu1 O25 74.0(2) . .
O33 Eu1 O25 115.5(4) . .
O27 Eu1 O25 136.4(2) . .
O30 Eu1 O25 73.4(3) . .
O24 Eu1 O26 145.9(9) . .
O29 Eu1 O26 131.9(8) . .
O31 Eu1 O26 109.1(8) . .
O1 Eu1 O26 82.7(2) . .
O33 Eu1 O26 74.2(4) . .
O27 Eu1 O26 77.8(2) . .
O30 Eu1 O26 120.9(3) . .
O25 Eu1 O26 70.6(2) . .
O24 Eu1 O28 74.5(9) . .
O29 Eu1 O28 13.7(7) . .
O31 Eu1 O28 83.9(9) . .
O1 Eu1 O28 113.4(3) . .
O33 Eu1 O28 74.6(4) . .
O27 Eu1 O28 72.3(5) . .
O30 Eu1 O28 79.3(5) . .
O25 Eu1 O28 148.5(5) . .
O26 Eu1 O28 139.0(4) . .
O24 Eu1 O23 14.5(7) . .
O29 Eu1 O23 76.6(9) . .
O31 Eu1 O23 86.1(8) . .
O1 Eu1 O23 69.3(4) . .
O33 Eu1 O23 136.1(5) . .
O27 Eu1 O23 103.8(4) . .
O30 Eu1 O23 72.2(4) . .
O25 Eu1 O23 90.0(4) . .
O26 Eu1 O23 149.7(5) . .
O28 Eu1 O23 66.5(5) . .
O24 Eu1 O32 134.9(14) . .
O29 Eu1 O32 76.8(12) . .
O31 Eu1 O32 61.8(15) . .
O1 Eu1 O32 147.9(9) . .
O33 Eu1 O32 17.7(13) . .
O27 Eu1 O32 95.5(15) . .
O30 Eu1 O32 75.1(13) . .
O25 Eu1 O32 97.8(14) . .
O26 Eu1 O32 65.4(8) . .
O28 Eu1 O32 90.0(10) . .
O23 Eu1 O32 142.6(10) . .
O2 S1 O3 113.5(4) . .
O2 S1 O1 111.2(4) . .
O3 S1 O1 111.8(4) . .
O2 S1 C3 107.8(4) . .
O3 S1 C3 107.7(4) . .
O1 S1 C3 104.2(3) . .
S1 O1 Eu1 136.8(3) . .
C94 N1 C85 113.8(6) . .
C6 C1 C2 118.8(7) . .
C6 C1 C28 121.6(7) . .
C2 C1 C28 119.5(7) . .
O108 Eu2 O107 95.5(8) . .
O108 Eu2 O102 84.0(5) . .
O107 Eu2 O102 143.9(3) . .
O108 Eu2 O104 142.9(6) . .
O107 Eu2 O104 88.8(4) . .
O102 Eu2 O104 113.0(3) . .
O108 Eu2 O111 72.3(5) . .
O107 Eu2 O111 71.4(4) . .
O102 Eu2 O111 140.4(2) . .
O104 Eu2 O111 74.33(17) . .
O108 Eu2 O110 84.0(7) . .
O107 Eu2 O110 143.5(4) . .
O102 Eu2 O110 72.5(2) . .
O104 Eu2 O110 71.42(17) . .
O111 Eu2 O110 73.8(3) . .
O108 Eu2 O101 78.1(6) . .
O107 Eu2 O101 70.9(3) . .
O102 Eu2 O101 73.8(3) . .
O104 Eu2 O101 137.2(4) . .
O111 Eu2 O101 128.7(3) . .
O110 Eu2 O101 143.1(3) . .
O108 Eu2 O100 61.7(7) . .
O107 Eu2 O100 76.1(7) . .
O102 Eu2 O100 72.0(7) . .
O104 Eu2 O100 153.3(7) . .
O111 Eu2 O100 119.6(7) . .
O110 Eu2 O100 132.5(7) . .
O101 Eu2 O100 16.4(6) . .
O108 Eu2 O103 145.7(6) . .
O107 Eu2 O103 87.2(4) . .
O102 Eu2 O103 74.4(3) . .
O104 Eu2 O103 71.2(2) . .
O111 Eu2 O103 139.5(2) . .
O110 Eu2 O103 113.35(16) . .
O101 Eu2 O103 70.5(3) . .
O100 Eu2 O103 86.0(7) . .
O108 Eu2 O105 114.5(7) . .
O107 Eu2 O105 19.1(4) . .
O102 Eu2 O105 142.1(3) . .
O104 Eu2 O105 72.7(4) . .
O111 Eu2 O105 77.4(4) . .
O110 Eu2 O105 138.7(4) . .
O101 Eu2 O105 78.1(4) . .
O100 Eu2 O105 87.6(7) . .
O103 Eu2 O105 72.6(4) . .
O108 Eu2 O109 14.3(8) . .
O107 Eu2 O109 109.8(6) . .
O102 Eu2 O109 72.8(5) . .
O104 Eu2 O109 139.1(6) . .
O111 Eu2 O109 77.8(6) . .
O110 Eu2 O109 72.5(5) . .
O101 Eu2 O109 83.7(6) . .
O100 Eu2 O109 67.4(7) . .
O103 Eu2 O109 142.7(6) . .
O105 Eu2 O109 128.8(6) . .
O5 S2 O8 134.4(13) . .
O5 S2 O7 119.4(17) . .
O8 S2 O7 26.4(11) . .
O5 S2 O9 116(2) . .
O8 S2 O9 72.8(15) . .
O7 S2 O9 99.0(19) . .
O5 S2 O10 78.0(14) . .
O8 S2 O10 110.3(5) . .
O7 S2 O10 134.1(12) . .
O9 S2 O10 40.8(14) . .
O5 S2 O6 33.7(12) . .
O8 S2 O6 114.0(5) . .
O7 S2 O6 91.1(12) . .
O9 S2 O6 144.2(15) . .
O10 S2 O6 111.2(5) . .
O5 S2 C10 112.0(13) . .
O8 S2 C10 108.0(4) . .
O7 S2 C10 104.1(11) . .
O9 S2 C10 104.8(14) . .
O10 S2 C10 107.1(4) . .
O6 S2 C10 105.8(5) . .
C89 N2 C88 115.2(6) . .
C3 C2 C1 120.2(7) . .
O63 Eu3 O64 79.0(5) . .
O63 Eu3 O13 135.3(6) . .
O64 Eu3 O13 132.7(6) . .
O63 Eu3 O34 74.5(6) . .
O64 Eu3 O34 91.3(7) . .
O13 Eu3 O34 74.3(8) . .
O63 Eu3 O61 77.2(5) . .
O64 Eu3 O61 149.5(4) . .
O13 Eu3 O61 77.8(5) . .
O34 Eu3 O61 100.4(5) . .
O63 Eu3 O59 120.4(7) . .
O64 Eu3 O59 50.8(7) . .
O13 Eu3 O59 81.9(7) . .
O34 Eu3 O59 76.5(7) . .
O61 Eu3 O59 159.5(6) . .
O63 Eu3 O66 136.4(4) . .
O64 Eu3 O66 78.6(3) . .
O13 Eu3 O66 86.3(5) . .
O34 Eu3 O66 142.6(4) . .
O61 Eu3 O66 106.4(3) . .
O59 Eu3 O66 69.1(6) . .
O63 Eu3 O69 65.8(8) . .
O64 Eu3 O69 67.2(8) . .
O13 Eu3 O69 146.9(9) . .
O34 Eu3 O69 137.5(9) . .
O61 Eu3 O69 85.7(7) . .
O59 Eu3 O69 110.5(9) . .
O66 Eu3 O69 71.1(7) . .
O63 Eu3 O35 77.1(8) . .
O64 Eu3 O35 115.3(8) . .
O13 Eu3 O35 61.6(7) . .
O34 Eu3 O35 24.4(7) . .
O61 Eu3 O35 77.4(10) . .
O59 Eu3 O35 95.5(11) . .
O66 Eu3 O35 146.6(7) . .
O69 Eu3 O35 141.8(10) . .
O63 Eu3 O12 140.1(5) . .
O64 Eu3 O12 140.9(4) . .
O13 Eu3 O12 25.9(5) . .
O34 Eu3 O12 99.0(6) . .
O61 Eu3 O12 65.1(3) . .
O59 Eu3 O12 95.1(6) . .
O66 Eu3 O12 70.4(3) . .
O69 Eu3 O12 121.1(7) . .
O35 Eu3 O12 82.2(5) . .
O63 Eu3 O67 78.3(6) . .
O64 Eu3 O67 91.2(6) . .
O13 Eu3 O67 122.4(7) . .
O34 Eu3 O67 151.8(5) . .
O61 Eu3 O67 65.6(5) . .
O59 Eu3 O67 125.2(7) . .
O66 Eu3 O67 65.3(4) . .
O69 Eu3 O67 25.8(9) . .
O35 Eu3 O67 139.1(10) . .
O12 Eu3 O67 96.7(5) . .
O63 Eu3 O68 73.3(9) . .
O64 Eu3 O68 79.0(10) . .
O13 Eu3 O68 133.9(10) . .
O34 Eu3 O68 147.6(9) . .
O61 Eu3 O68 76.1(9) . .
O59 Eu3 O68 117.3(10) . .
O66 Eu3 O68 66.0(8) . .
O69 Eu3 O68 13.4(10) . .
O35 Eu3 O68 143.8(12) . .
O12 Eu3 O68 108.0(9) . .
O67 Eu3 O68 12.5(9) . .
O17 S3 O14 140.4(9) . .
O17 S3 O15 118.6(12) . .
O14 S3 O15 33.7(8) . .
O17 S3 O12 64.8(10) . .
O14 S3 O12 115.6(7) . .
O15 S3 O12 139.7(9) . .
O17 S3 O13 105.1(12) . .
O14 S3 O13 73.9(10) . .
O15 S3 O13 105.1(12) . .
O12 S3 O13 43.8(8) . .
O17 S3 O16 45.3(9) . .
O14 S3 O16 113.9(7) . .
O15 S3 O16 81.2(10) . .
O12 S3 O16 109.8(6) . .
O13 S3 O16 143.8(8) . .
O17 S3 C17 110.6(8) . .
O14 S3 C17 107.2(6) . .
O15 S3 C17 109.5(8) . .
O12 S3 C17 105.1(5) . .
O13 S3 C17 107.0(7) . .
O16 S3 C17 104.0(5) . .
C2 C3 C4 120.4(7) . .
C2 C3 S1 118.8(6) . .
C4 C3 S1 120.8(6) . .
O20 S4 O21 112.9(5) . .
O20 S4 O19 112.6(5) . .
O21 S4 O19 110.4(5) . .
O20 S4 C24 106.8(4) . .
O21 S4 C24 106.2(4) . .
O19 S4 C24 107.6(5) . .
C5 C4 C3 120.5(7) . .
O34 S5 O37 132.3(15) . .
O34 S5 O35 43.2(16) . .
O37 S5 O35 132.7(18) . .
O34 S5 O38 115.3(14) . .
O37 S5 O38 30.6(12) . .
O35 S5 O38 143.6(13) . .
O34 S5 O36 111.2(11) . .
O37 S5 O36 81.8(13) . .
O35 S5 O36 69.1(19) . .
O38 S5 O36 112.3(9) . .
O34 S5 O39 49.5(13) . .
O37 S5 O39 97.2(17) . .
O35 S5 O39 92(2) . .
O38 S5 O39 70.0(14) . .
O36 S5 O39 151.2(13) . .
O34 S5 C31 106.6(6) . .
O37 S5 C31 113.9(12) . .
O35 S5 C31 109.3(11) . .
O38 S5 C31 105.3(8) . .
O36 S5 C31 105.2(5) . .
O39 S5 C31 101.5(12) . .
C4 C5 C6 118.6(7) . .
C4 C5 C7 121.5(7) . .
C6 C5 C7 119.9(7) . .
O42 S6 O41 112.4(6) . .
O42 S6 O43 110.0(6) . .
O41 S6 O43 113.1(7) . .
O42 S6 C38 106.6(5) . .
O41 S6 C38 105.7(6) . .
O43 S6 C38 108.7(6) . .
O4 C6 C1 122.0(7) . .
O4 C6 C5 116.4(7) . .
C1 C6 C5 121.5(8) . .
O46 S7 O47 53.2(11) . .
O46 S7 O48 95.8(12) . .
O47 S7 O48 45.2(7) . .
O46 S7 O50 114.4(15) . .
O47 S7 O50 143.2(12) . .
O48 S7 O50 117.1(12) . .
O46 S7 O45 71.7(12) . .
O47 S7 O45 118.9(8) . .
O48 S7 O45 135.4(8) . .
O50 S7 O45 44.4(10) . .
O46 S7 O49 153.2(12) . .
O47 S7 O49 111.5(8) . .
O48 S7 O49 66.4(8) . .
O50 S7 O49 62.6(11) . .
O45 S7 O49 106.2(7) . .
O46 S7 C45 103.3(12) . .
O47 S7 C45 106.7(7) . .
O48 S7 C45 114.8(7) . .
O50 S7 C45 110.1(11) . .
O45 S7 C45 109.8(5) . .
O49 S7 C45 102.5(7) . .
C5 C7 C8 112.8(6) . .
O53 S8 O52 114.5(11) . .
O53 S8 O54 109.0(11) . .
O52 S8 O54 110.7(11) . .
O53 S8 C52 101.1(11) . .
O52 S8 C52 109.3(8) . .
O54 S8 C52 112.0(8) . .
C9 C8 C13 117.3(7) . .
C9 C8 C7 119.8(7) . .
C13 C8 C7 122.9(7) . .
O56 S9 O55 110.8(10) . .
O56 S9 O57 110.5(10) . .
O55 S9 O57 113.0(10) . .
O56 S9 C52 116.2(8) . .
O55 S9 C52 101.9(9) . .
O57 S9 C52 104.1(8) . .
C8 C9 C10 121.2(7) . .
O75 S10 O70 151.8(19) . .
O75 S10 O71 117(2) . .
O70 S10 O71 41.7(15) . .
O75 S10 O78 113(2) . .
O70 S10 O78 73(2) . .
O71 S10 O78 112(2) . .
O75 S10 O76 70.2(18) . .
O70 S10 O76 114.4(16) . .
O71 S10 O76 142.6(17) . .
O78 S10 O76 43.1(18) . .
O75 S10 O73 40.9(17) . .
O70 S10 O73 120.2(16) . .
O71 S10 O73 79.0(17) . .
O78 S10 O73 147(2) . .
O76 S10 O73 109.4(15) . .
O75 S10 O74 20.2(16) . .
O70 S10 O74 135.7(16) . .
O71 S10 O74 97.3(18) . .
O78 S10 O74 128(2) . .
O76 S10 O74 88.2(16) . .
O73 S10 O74 21.3(11) . .
O75 S10 O77 92.4(17) . .
O70 S10 O77 90.6(14) . .
O71 S10 O77 124.1(16) . .
O78 S10 O77 20.2(18) . .
O76 S10 O77 24.0(10) . .
O73 S10 O77 128.2(13) . .
O74 S10 O77 108.4(14) . .
O75 S10 O72 132.4(17) . .
O70 S10 O72 23.0(11) . .
O71 S10 O72 19.2(13) . .
O78 S10 O72 93.2(19) . .
O76 S10 O72 129.3(13) . .
O73 S10 O72 97.3(13) . .
O74 S10 O72 113.8(13) . .
O77 S10 O72 107.5(11) . .
O75 S10 C59 105.0(15) . .
O70 S10 C59 100.6(11) . .
O71 S10 C59 108.0(13) . .
O78 S10 C59 100.7(18) . .
O76 S10 C59 104.6(10) . .
O73 S10 C59 105.5(9) . .
O74 S10 C59 110.0(8) . .
O77 S10 C59 108.3(6) . .
O72 S10 C59 108.7(6) . .
C11 C10 C9 119.9(7) . .
C11 C10 S2 120.0(6) . .
C9 C10 S2 120.2(6) . .
O80 S11 O82 113.2(3) . .
O80 S11 O81 111.1(3) . .
O82 S11 O81 111.8(4) . .
O80 S11 C66 107.1(3) . .
O82 S11 C66 107.0(3) . .
O81 S11 C66 106.2(3) . .
C12 C11 C10 120.7(7) . .
O86 S12 O84 117.3(5) . .
O86 S12 O85 110.4(5) . .
O84 S12 O85 109.4(5) . .
O86 S12 C73 106.0(5) . .
O84 S12 C73 108.1(5) . .
O85 S12 C73 104.9(5) . .
S3 O12 Eu3 141.2(6) . .
C11 C12 C13 118.3(7) . .
C11 C12 C14 119.8(7) . .
C13 C12 C14 121.9(7) . .
O90 S13 O88 73.7(8) . .
O90 S13 O89 125.6(6) . .
O88 S13 O89 125.0(7) . .
O90 S13 O88A 104.6(5) . .
O88 S13 O88A 30.9(6) . .
O89 S13 O88A 105.1(5) . .
O90 S13 O90A 30.6(6) . .
O88 S13 O90A 103.5(6) . .
O89 S13 O90A 101.8(6) . .
O88A S13 O90A 134.0(7) . .
O90 S13 C80 108.6(6) . .
O88 S13 C80 113.9(7) . .
O89 S13 C80 106.8(4) . .
O88A S13 C80 104.2(5) . .
O90A S13 C80 102.8(6) . .
S3 O13 Eu3 146.9(14) . .
O11 C13 C12 116.6(7) . .
O11 C13 C8 120.8(7) . .
C12 C13 C8 122.6(7) . .
C12 C14 C15 112.2(6) . .
C16 C15 C20 120.2(7) . .
C16 C15 C14 118.6(7) . .
C20 C15 C14 121.2(7) . .
C15 C16 C17 119.6(8) . .
C18 C17 C16 120.0(8) . .
C18 C17 S3 119.2(6) . .
C16 C17 S3 120.7(7) . .
C19 C18 C17 121.4(7) . .
C18 C19 C20 117.6(8) . .
C18 C19 C21 121.2(7) . .
C20 C19 C21 121.0(8) . .
O18 C20 C15 122.6(7) . .
O18 C20 C19 116.3(7) . .
C15 C20 C19 121.1(8) . .
C19 C21 C22 111.2(6) . .
C27 C22 C23 118.1(8) . .
C27 C22 C21 122.5(7) . .
C23 C22 C21 119.4(8) . .
C24 C23 C22 120.5(8) . .
C23 C24 C25 120.8(8) . .
C23 C24 S4 120.7(7) . .
C25 C24 S4 118.3(7) . .
C26 C25 C24 120.8(8) . .
C25 C26 C27 117.7(8) . .
C25 C26 C28 119.6(8) . .
C27 C26 C28 122.7(8) . .
O22 C27 C22 119.9(8) . .
O22 C27 C26 118.0(8) . .
C22 C27 C26 122.1(8) . .
C26 C28 C1 110.8(6) . .
C34 C29 C30 118.2(8) . .
C34 C29 C56 122.0(8) . .
C30 C29 C56 119.8(8) . .
C31 C30 C29 120.2(8) . .
C30 C31 C32 120.2(8) . .
C30 C31 S5 120.1(7) . .
C32 C31 S5 119.7(7) . .
C31 C32 C33 120.3(8) . .
C34 C33 C32 118.7(8) . .
C34 C33 C35 122.1(8) . .
C32 C33 C35 119.1(8) . .
S5 O34 Eu3 145.2(12) . .
O40 C34 C33 122.7(8) . .
O40 C34 C29 115.0(7) . .
C33 C34 C29 122.3(8) . .
S5 O35 Eu3 134(2) . .
C36 C35 C33 110.8(7) . .
C37 C36 C41 119.9(9) . .
C37 C36 C35 119.9(8) . .
C41 C36 C35 120.1(9) . .
C36 C37 C38 119.9(8) . .
C39 C38 C37 120.7(9) . .
C39 C38 S6 120.5(9) . .
C37 C38 S6 118.6(7) . .
C38 C39 C40 120.9(10) . .
C39 C40 C41 118.2(8) . .
C39 C40 C42 118.4(9) . .
C41 C40 C42 123.3(8) . .
O44 C41 C36 117.4(8) . .
O44 C41 C40 122.1(7) . .
C36 C41 C40 120.4(8) . .
C40 C42 C43 114.7(7) . .
C44 C43 C48 118.2(9) . .
C44 C43 C42 120.8(10) . .
C48 C43 C42 120.9(8) . .
C43 C44 C45 119.0(11) . .
C46 C45 C44 121.8(10) . .
C46 C45 S7 117.2(8) . .
C44 C45 S7 121.0(10) . .
C47 C46 C45 119.3(9) . .
C46 C47 C48 118.6(10) . .
C46 C47 C49 118.9(9) . .
C48 C47 C49 122.5(9) . .
O51 C48 C47 121.2(9) . .
O51 C48 C43 115.8(8) . .
C47 C48 C43 123.1(9) . .
C50 C49 C47 110.2(8) . .
C51 C50 C55 117.6(9) . .
C51 C50 C49 120.7(9) . .
C55 C50 C49 121.7(9) . .
C50 C51 C52 121.0(9) . .
C51 C52 C53 120.7(10) . .
C51 C52 S9 117.6(8) . .
C53 C52 S9 120.3(9) . .
C51 C52 S8 123.0(8) . .
C53 C52 S8 115.7(9) . .
S9 C52 S8 20.0(3) . .
C52 C53 C54 120.1(10) . .
C55 C54 C53 117.7(8) . .
C55 C54 C56 124.0(8) . .
C53 C54 C56 118.3(8) . .
C54 C55 O58 121.9(8) . .
C54 C55 C50 122.9(9) . .
O58 C55 C50 115.2(9) . .
C29 C56 C54 112.8(7) . .
C62 C57 C58 117.8(7) . .
C62 C57 C84 121.5(7) . .
C58 C57 C84 120.7(6) . .
C59 C58 C57 120.9(7) . .
C58 C59 C60 120.3(7) . .
C58 C59 S10 120.6(6) . .
C60 C59 S10 119.1(6) . .
C61 C60 C59 120.0(7) . .
C60 C61 C62 118.9(7) . .
C60 C61 C63 121.3(7) . .
C62 C61 C63 119.7(7) . .
O79 C62 C57 121.9(7) . .
O79 C62 C61 116.2(6) . .
C57 C62 C61 122.0(8) . .
C64 C63 C61 114.1(7) . .
C65 C64 C69 118.3(8) . .
C65 C64 C63 118.7(8) . .
C69 C64 C63 122.9(8) . .
C66 C65 C64 121.0(8) . .
C65 C66 C67 120.3(8) . .
C65 C66 S11 122.2(6) . .
C67 C66 S11 117.5(6) . .
C66 C67 C68 120.7(8) . .
C67 C68 C69 117.9(8) . .
C67 C68 C70 119.7(7) . .
C69 C68 C70 122.4(7) . .
O83 C69 C64 121.7(7) . .
O83 C69 C68 116.5(7) . .
C64 C69 C68 121.8(8) . .
C71 C70 C68 111.4(6) . .
C72 C71 C76 116.5(9) . .
C72 C71 C70 122.6(8) . .
C76 C71 C70 120.8(8) . .
C73 C72 C71 122.2(9) . .
C72 C73 C74 119.9(10) . .
C72 C73 S12 119.4(8) . .
C74 C73 S12 120.7(9) . .
C75 C74 C73 120.4(10) . .
C74 C75 C76 118.9(9) . .
C74 C75 C77 121.4(9) . .
C76 C75 C77 119.5(9) . .
O87 C76 C75 115.3(8) . .
O87 C76 C71 122.6(8) . .
C75 C76 C71 122.0(9) . .
C78 C77 C75 111.5(7) . .
C79 C78 C83 118.2(10) . .
C79 C78 C77 117.8(10) . .
C83 C78 C77 124.0(9) . .
C78 C79 C80 120.8(10) . .
C81 C80 C79 120.5(9) . .
C81 C80 S13 120.0(8) . .
C79 C80 S13 119.0(9) . .
C80 C81 C82 120.5(9) . .
C81 C82 C83 118.1(9) . .
C81 C82 C84 120.0(8) . .
C83 C82 C84 121.9(8) . .
O91 C83 C78 124.0(9) . .
O91 C83 C82 114.2(8) . .
C78 C83 C82 121.8(8) . .
C82 C84 C57 111.7(6) . .
N1 C85 C86 108.4(8) . .
O92 C86 C85 113.8(8) . .
O92 C87 C88 110.0(8) . .
N2 C88 C87 109.9(7) . .
N2 C89 C90 111.3(7) . .
O93 C90 C89 108.8(7) . .
O93 C91 C92 114.8(8) . .
C87 O92 C86 115.0(9) . .
O94 C92 C91 109.4(8) . .
C90 O93 C91 113.3(7) . .
O94 C93 C94 106.5(8) . .
C92 O94 C93 114.1(7) . .
N1 C94 C93 110.5(8) . .
C95 O95 C96 66(3) . .
C95 O95 C97 94(3) . .
C96 O95 C97 44(2) . .
C95 O95 C98 117(3) . .
C96 O95 C98 66(2) . .
C97 O95 C98 24.1(15) . .
C95 O95 N100 52(2) . 3_766
C96 O95 N100 61(2) . 3_766
C97 O95 N100 105(2) . 3_766
C98 O95 N100 124(2) . 3_766
O95 C95 C96 65(3) . .
O95 C95 N100 94(3) . 3_766
C96 C95 N100 75(3) . 3_766
O95 C95 C104 109(3) . 3_766
C96 C95 C104 116(3) . 3_766
N100 C95 C104 40.7(17) 3_766 3_766
O95 C95 C97 54(2) . .
C96 C95 C97 31(2) . .
N100 C95 C97 105(3) 3_766 .
C104 C95 C97 144(3) 3_766 .
C99 O96 C98 89(3) . .
C99 O96 O97 66(2) . .
C98 O96 O97 151(3) . .
C99 O96 C97 115(3) . .
C98 O96 C97 25(2) . .
O97 O96 C97 162(3) . .
C99 O96 C96 132(3) . .
C98 O96 C96 54(2) . .
O97 O96 C96 132(2) . .
C97 O96 C96 33.2(16) . .
C97 C96 O95 85(3) . .
C97 C96 C95 113(4) . .
O95 C96 C95 50(2) . .
C97 C96 C98 19(3) . .
O95 C96 C98 70(2) . .
C95 C96 C98 108(3) . .
C97 C96 N100 164(4) . 3_766
O95 C96 N100 79(3) . 3_766
C95 C96 N100 60(3) . 3_766
C98 C96 N100 145(3) . 3_766
C97 C96 O96 50(3) . .
O95 C96 O96 80(2) . .
C95 C96 O96 130(3) . .
C98 C96 O96 38.3(15) . .
N100 C96 O96 121(2) 3_766 .
C100 O97 O96 124(3) . .
C100 O97 C99 74(2) . .
O96 O97 C99 52.2(17) . .
C100 O97 C101 23(2) . .
O96 O97 C101 146(3) . .
C99 O97 C101 96(2) . .
C100 O97 C102 44(2) . .
O96 O97 C102 160(3) . .
C99 O97 C102 118(2) . .
C101 O97 C102 22.3(16) . .
C100 O97 O98 77(2) . .
O96 O97 O98 151(2) . .
C99 O97 O98 132(2) . .
C101 O97 O98 57.6(19) . .
C102 O97 O98 48.7(17) . .
C98 C97 C96 130(8) . .
C98 C97 O96 51(5) . .
C96 C97 O96 96(3) . .
C98 C97 O95 86(6) . .
C96 C97 O95 51(3) . .
O96 C97 O95 87(2) . .
C98 C97 C95 116(7) . .
C96 C97 C95 36(3) . .
O96 C97 C95 114(3) . .
O95 C97 C95 32.1(14) . .
C103 O98 C102 56(2) . .
C103 O98 N100 71(2) . .
C102 O98 N100 121(3) . .
C103 O98 C101 77(2) . .
C102 O98 C101 23.2(19) . .
N100 O98 C101 132(2) . .
C103 O98 C104 26(2) . .
C102 O98 C104 81(2) . .
N100 O98 C104 45.8(17) . .
C101 O98 C104 100(2) . .
C103 O98 O97 108(2) . .
C102 O98 O97 63(2) . .
N100 O98 O97 170(2) . .
C101 O98 O97 55.7(18) . .
C104 O98 O97 132(2) . .
C103 O98 C100 94(2) . .
C102 O98 C100 38.0(18) . .
N100 O98 C100 151(2) . .
C101 O98 C100 19.7(17) . .
C104 O98 C100 118(2) . .
O97 O98 C100 38.3(13) . .
C97 C98 O96 103(6) . .
C97 C98 C96 31(5) . .
O96 C98 C96 87(3) . .
C97 C98 O95 70(6) . .
O96 C98 O95 94(3) . .
C96 C98 O95 43.7(17) . .
C97 C98 C99 148(7) . .
O96 C98 C99 44.8(18) . .
C96 C98 C99 124(3) . .
O95 C98 C99 103(3) . .
O96 C99 O97 61(2) . .
O96 C99 C100 106(3) . .
O97 C99 C100 46.1(18) . .
O96 C99 C98 46.0(19) . .
O97 C99 C98 106(3) . .
C100 C99 C98 152(3) . .
C104 N100 O98 76(3) . .
C104 N100 C95 83(3) . 3_766
O98 N100 C95 143(3) . 3_766
C104 N100 C103 23(2) . .
O98 N100 C103 53.8(18) . .
C95 N100 C103 105(3) 3_766 .
C104 N100 C96 128(3) . 3_766
O98 N100 C96 141(3) . 3_766
C95 N100 C96 45.4(18) 3_766 3_766
C103 N100 C96 149(3) . 3_766
C104 N100 O95 96(3) . 3_766
O98 N100 O95 120(2) . 3_766
C95 N100 O95 33.1(14) 3_766 3_766
C103 N100 O95 112(2) . 3_766
C96 N100 O95 39.7(14) 3_766 3_766
C101 C100 C102 26(6) . .
C101 C100 O97 113(7) . .
C102 C100 O97 91(3) . .
C101 C100 C99 169(8) . .
C102 C100 C99 150(4) . .
O97 C100 C99 60(2) . .
C101 C100 O98 56(6) . .
C102 C100 O98 49(3) . .
O97 C100 O98 65(2) . .
C99 C100 O98 113(3) . .
C102 C101 C100 128(10) . .
C102 C101 O97 88(6) . .
C100 C101 O97 44(6) . .
C102 C101 O98 61(7) . .
C100 C101 O98 104(7) . .
O97 C101 O98 67(2) . .
C102 C101 C103 23(6) . .
C100 C101 C103 140(8) . .
O97 C101 C103 95(3) . .
O98 C101 C103 46.3(17) . .
C101 C102 C100 27(6) . .
C101 C102 C103 146(9) . .
C100 C102 C103 155(5) . .
C101 C102 O98 96(8) . .
C100 C102 O98 93(3) . .
C103 C102 O98 61(3) . .
C101 C102 O97 70(6) . .
C100 C102 O97 46(2) . .
C103 C102 O97 117(3) . .
O98 C102 O97 68(2) . .
C101 C102 C104 137(8) . .
C100 C102 C104 147(4) . .
C103 C102 C104 9(3) . .
O98 C102 C104 54(2) . .
O97 C102 C104 115(3) . .
C104 C103 C102 155(8) . .
C104 C103 O98 95(6) . .
C102 C103 O98 63(3) . .
C104 C103 N100 41(5) . .
C102 C103 N100 114(4) . .
O98 C103 N100 55(2) . .
C104 C103 C101 144(7) . .
C102 C103 C101 11(3) . .
O98 C103 C101 57(2) . .
N100 C103 C101 104(3) . .
C103 C104 N100 116(7) . .
C103 C104 O98 59(5) . .
N100 C104 O98 58(2) . .
C103 C104 C95 164(7) . 3_766
N100 C104 C95 57(2) . 3_766
O98 C104 C95 109(3) . 3_766
C103 C104 C102 16(5) . .
N100 C104 C102 100(3) . .
O98 C104 C102 45.2(16) . .
C95 C104 C102 154(3) 3_766 .
O109 O108 Eu2 116(4) . .
O108 O109 Eu2 50(3) . .

loop_
_geom_bond_atom_site_label_1
_geom_bond_atom_site_label_2
_geom_bond_distance
_geom_bond_site_symmetry_2
Eu1 O24 2.36(4) .
Eu1 O29 2.37(3) .
Eu1 O31 2.37(3) .
Eu1 O1 2.375(5) .
Eu1 O33 2.383(12) .
Eu1 O27 2.387(6) .
Eu1 O30 2.399(10) .
Eu1 O25 2.405(6) .
Eu1 O26 2.419(6) .
Eu1 O28 2.448(18) .
Eu1 O23 2.457(17) .
Eu1 O32 2.51(4) .
S1 O2 1.441(6) .
S1 O3 1.443(6) .
S1 O1 1.480(5) .
S1 C3 1.750(8) .
N1 C94 1.477(9) .
N1 C85 1.490(10) .
C1 C6 1.395(11) .
C1 C2 1.396(12) .
C1 C28 1.532(10) .
Eu2 O108 2.237(18) .
Eu2 O107 2.277(14) .
Eu2 O102 2.388(7) .
Eu2 O104 2.414(7) .
Eu2 O111 2.418(7) .
Eu2 O110 2.420(7) .
Eu2 O101 2.436(12) .
Eu2 O100 2.44(3) .
Eu2 O103 2.447(7) .
Eu2 O105 2.530(16) .
Eu2 O109 2.63(2) .
S2 O5 1.358(17) .
S2 O8 1.434(8) .
S2 O7 1.435(16) .
S2 O9 1.437(18) .
S2 O10 1.462(7) .
S2 O6 1.475(8) .
S2 C10 1.752(8) .
N2 C89 1.477(9) .
N2 C88 1.493(10) .
C2 C3 1.387(10) .
Eu3 O63 2.315(13) .
Eu3 O64 2.315(12) .
Eu3 O13 2.354(15) .
Eu3 O34 2.376(15) .
Eu3 O61 2.396(7) .
Eu3 O59 2.41(2) .
Eu3 O66 2.414(8) .
Eu3 O69 2.42(3) .
Eu3 O35 2.47(4) .
Eu3 O12 2.477(8) .
Eu3 O67 2.480(18) .
Eu3 O68 2.49(3) .
S3 O17 1.392(13) .
S3 O14 1.407(10) .
S3 O15 1.413(13) .
S3 O12 1.423(8) .
S3 O13 1.492(14) .
S3 O16 1.500(8) .
S3 C17 1.755(8) .
C3 C4 1.416(11) .
S4 O20 1.430(8) .
S4 O21 1.436(8) .
S4 O19 1.459(8) .
S4 C24 1.763(8) .
O4 C6 1.355(10) .
C4 C5 1.365(11) .
S5 O34 1.382(12) .
S5 O37 1.40(3) .
S5 O35 1.41(3) .
S5 O38 1.41(2) .
S5 O36 1.508(10) .
S5 O39 1.67(3) .
S5 C31 1.759(9) .
C5 C6 1.422(10) .
C5 C7 1.505(11) .
S6 O42 1.429(9) .
S6 O41 1.446(12) .
S6 O43 1.454(12) .
S6 C38 1.765(10) .
S7 O46 1.31(2) .
S7 O47 1.340(15) .
S7 O48 1.359(14) .
S7 O50 1.40(2) .
S7 O45 1.406(11) .
S7 O49 1.585(13) .
S7 C45 1.770(10) .
C7 C8 1.515(11) .
S8 O53 1.339(19) .
S8 O52 1.416(18) .
S8 O54 1.453(18) .
S8 C52 1.888(13) .
C8 C9 1.389(11) .
C8 C13 1.408(11) .
S9 O56 1.420(14) .
S9 O55 1.44(2) .
S9 O57 1.483(16) .
S9 C52 1.711(12) .
C9 C10 1.400(12) .
S10 O75 1.38(3) .
S10 O70 1.41(2) .
S10 O71 1.417(18) .
S10 O78 1.437(19) .
S10 O76 1.44(2) .
S10 O73 1.45(2) .
S10 O74 1.454(15) .
S10 O77 1.485(12) .
S10 O72 1.497(13) .
S10 C59 1.757(8) .
C10 C11 1.394(11) .
S11 O80 1.446(5) .
S11 O82 1.452(6) .
S11 O81 1.467(6) .
S11 C66 1.761(8) .
O11 C13 1.372(9) .
C11 C12 1.386(11) .
S12 O86 1.415(10) .
S12 O84 1.419(8) .
S12 O85 1.486(9) .
S12 C73 1.752(10) .
C12 C13 1.397(11) .
C12 C14 1.524(11) .
S13 O90 1.320(10) .
S13 O88 1.320(12) .
S13 O89 1.451(6) .
S13 O88A 1.563(11) .
S13 O90A 1.574(12) .
S13 C80 1.752(9) .
C14 C15 1.535(10) .
C15 C16 1.372(11) .
C15 C20 1.390(12) .
C16 C17 1.401(10) .
C17 C18 1.390(12) .
O18 C20 1.377(10) .
C18 C19 1.383(12) .
C19 C20 1.415(11) .
C19 C21 1.497(12) .
C21 C22 1.517(12) .
O22 C27 1.376(10) .
C22 C27 1.396(12) .
C22 C23 1.400(12) .
C23 C24 1.366(12) .
C24 C25 1.396(12) .
C25 C26 1.380(12) .
C26 C27 1.408(12) .
C26 C28 1.519(12) .
C29 C34 1.389(12) .
C29 C30 1.408(12) .
C29 C56 1.515(11) .
C30 C31 1.383(12) .
C31 C32 1.387(12) .
C32 C33 1.402(12) .
C33 C34 1.373(11) .
C33 C35 1.534(12) .
C34 O40 1.368(10) .
C35 C36 1.523(14) .
C36 C37 1.375(14) .
C36 C41 1.404(12) .
C37 C38 1.391(15) .
C38 C39 1.376(13) .
C39 C40 1.395(12) .
C40 C41 1.407(13) .
C40 C42 1.530(12) .
C41 O44 1.349(10) .
C42 C43 1.542(12) .
C43 C44 1.375(13) .
C43 C48 1.397(14) .
C44 C45 1.413(15) .
C45 C46 1.392(16) .
C46 C47 1.374(14) .
C47 C48 1.394(12) .
C47 C49 1.516(15) .
C48 O51 1.366(11) .
C49 C50 1.507(14) .
C50 C51 1.353(14) .
C50 C55 1.420(13) .
C51 C52 1.381(15) .
C52 C53 1.384(13) .
C53 C54 1.397(13) .
C54 C55 1.365(13) .
C54 C56 1.518(12) .
C55 O58 1.379(11) .
C57 C62 1.397(11) .
C57 C58 1.402(12) .
C57 C84 1.524(8) .
C58 C59 1.371(11) .
C59 C60 1.415(10) .
C60 C61 1.373(11) .
C61 C62 1.400(12) .
C61 C63 1.526(11) .
C62 O79 1.381(8) .
C63 C64 1.522(12) .
C64 C65 1.392(11) .
C64 C69 1.395(12) .
C65 C66 1.383(11) .
C66 C67 1.390(12) .
C67 C68 1.397(12) .
C68 C69 1.412(12) .
C68 C70 1.501(9) .
C69 O83 1.369(8) .
C70 C71 1.496(13) .
C71 C72 1.399(13) .
C71 C76 1.410(12) .
C72 C73 1.365(15) .
C73 C74 1.399(14) .
C74 C75 1.374(14) .
C75 C76 1.395(14) .
C75 C77 1.523(12) .
C76 O87 1.355(11) .
C77 C78 1.515(14) .
C78 C79 1.390(14) .
C78 C83 1.404(14) .
C79 C80 1.394(16) .
C80 C81 1.388(15) .
C81 C82 1.396(13) .
C82 C83 1.412(13) .
C82 C84 1.509(13) .
C83 O91 1.360(10) .
C85 C86 1.544(16) .
C86 O92 1.441(12) .
C87 O92 1.394(13) .
C87 C88 1.499(15) .
C89 C90 1.495(14) .
C90 O93 1.411(11) .
C91 O93 1.438(12) .
C91 C92 1.483(14) .
C92 O94 1.419(11) .
C93 O94 1.432(11) .
C93 C94 1.499(15) .
O95 C95 0.97(3) .
O95 C96 1.15(4) .
O95 C97 1.48(4) .
O95 C98 1.57(4) .
O95 N100 1.77(3) 3_766
C95 C96 1.16(4) .
C95 N100 1.41(4) 3_766
C95 C104 1.67(5) 3_766
C95 C97 1.83(5) .
O96 C99 1.14(3) .
O96 C98 1.16(4) .
O96 O97 1.26(3) .
O96 C97 1.45(4) .
O96 C96 1.87(4) .
C96 C97 1.03(4) .
C96 C98 1.52(5) .
C96 N100 1.58(4) 3_766
O97 C100 1.10(4) .
O97 C99 1.32(3) .
O97 C101 1.45(4) .
O97 C102 1.54(4) .
O97 O98 1.61(3) .
C97 C98 0.64(4) .
O98 C103 1.28(4) .
O98 C102 1.30(4) .
O98 N100 1.31(3) .
O98 C101 1.48(5) .
O98 C104 1.49(4) .
O98 C100 1.73(4) .
C98 C99 1.62(4) .
C99 C100 1.47(4) .
N100 C104 1.10(4) .
N100 C95 1.41(4) 3_766
N100 C103 1.50(5) .
N100 C96 1.58(4) 3_766
N100 O95 1.77(3) 3_766
C100 C101 0.60(4) .
C100 C102 1.07(4) .
C101 C102 0.59(4) .
C101 C103 1.73(5) .
C102 C103 1.21(4) .
C102 C104 1.81(5) .
C103 C104 0.65(4) .
C104 C95 1.67(5) 3_766
O108 O109 0.72(2) .
O113 O138 1.15(3) 1_556
O138 O113 1.15(3) 1_554
O158 O159 0.75(3) .
